data_4073172
loop_
_publ_author_name
'Song, Li-Cheng'
'Tang, Ming-Yi'
'Mei, Shu-Zhen'
'Huang, Jin-Hua'
'Hu, Qing-Mei'

_publ_section_title
;
 The Active Site Model for Iron-Only Hydrogenases Coordinatively Bonded to
 a Metalloporphyrin Photosensitizer
;
_journal_issue 7
_journal_name_full Organometallics
_journal_page_first 1575
_journal_paper_doi 10.1021/om070133u
_journal_volume 26
_journal_year 2007
_chemical_formula_moiety 'C70 H44 Cl4 Fe2 N6 O7 S2 Zn'
_chemical_formula_sum 'C70 H44 Cl4 Fe2 N6 O7 S2 Zn'
_chemical_formula_weight 1464.10
_chemical_name_systematic
; 
 ? 
;
_space_group_IT_number 2
_symmetry_cell_setting triclinic
_symmetry_space_group_name_Hall '-P 1'
_symmetry_space_group_name_H-M 'P -1'
_atom_sites_solution_hydrogens geom
_atom_sites_solution_primary direct
_atom_sites_solution_secondary difmap
_audit_creation_method SHELXL-97
_cell_angle_alpha 94.493(4)
_cell_angle_beta 98.338(4)
_cell_angle_gamma 107.800(4)
_cell_formula_units_Z 2
_cell_length_a 11.076(3)
_cell_length_b 11.521(3)
_cell_length_c 27.595(7)
_cell_measurement_reflns_used 5557
_cell_measurement_temperature 294(2)
_cell_measurement_theta_max 27.8
_cell_measurement_theta_min 1.5
_cell_volume 3289.1(15)
_computing_cell_refinement 'CrystalClear (Rigaku/MSC Inc., 2005)'
_computing_data_collection 'CrystalClear (Rigaku/MSC Inc., 2005)'
_computing_data_reduction 'CrystalClear (Rigaku/MSC Inc., 2005)'
_computing_publication_material 'CrystalStructure 3.7.0'
_computing_structure_refinement 'SHELXL-97 (Sheldrick, 1997)'
_computing_structure_solution 'SHELXS-97 (Sheldrick, 1990)'
_diffrn_ambient_temperature 294(2)
_diffrn_detector_area_resol_mean 7.31
_diffrn_measured_fraction_theta_full 0.992
_diffrn_measured_fraction_theta_max 0.992
_diffrn_measurement_device_type 'Rigaku Saturn'
_diffrn_measurement_method \w
_diffrn_radiation_monochromator confocal
_diffrn_radiation_source 'rotating anode'
_diffrn_radiation_type MoK\a
_diffrn_radiation_wavelength 0.71070
_diffrn_reflns_av_R_equivalents 0.0494
_diffrn_reflns_av_sigmaI/netI 0.0886
_diffrn_reflns_limit_h_max 13
_diffrn_reflns_limit_h_min -13
_diffrn_reflns_limit_k_max 14
_diffrn_reflns_limit_k_min -14
_diffrn_reflns_limit_l_max 31
_diffrn_reflns_limit_l_min -34
_diffrn_reflns_number 25898
_diffrn_reflns_theta_full 26.00
_diffrn_reflns_theta_max 26.00
_diffrn_reflns_theta_min 1.87
_exptl_absorpt_coefficient_mu 1.082
_exptl_absorpt_correction_T_max 0.9787
_exptl_absorpt_correction_T_min 0.9184
_exptl_absorpt_correction_type multi-scan
_exptl_absorpt_process_details 'Jacobson, R. (1998) Private communication'
_exptl_crystal_colour black
_exptl_crystal_density_diffrn 1.478
_exptl_crystal_density_method 'not measured'
_exptl_crystal_description block
_exptl_crystal_F_000 1488
_exptl_crystal_size_max 0.08
_exptl_crystal_size_mid 0.06
_exptl_crystal_size_min 0.02
_refine_diff_density_max 0.901
_refine_diff_density_min -0.507
_refine_diff_density_rms 0.072
_refine_ls_extinction_coef 0.0028(5)
_refine_ls_extinction_expression Fc^*^=kFc[1+0.001xFc^2^\l^3^/sin(2\q)]^-1/4^
_refine_ls_extinction_method SHELXL
_refine_ls_goodness_of_fit_ref 1.009
_refine_ls_hydrogen_treatment constr
_refine_ls_matrix_type full
_refine_ls_number_parameters 909
_refine_ls_number_reflns 12850
_refine_ls_number_restraints 168
_refine_ls_restrained_S_all 1.047
_refine_ls_R_factor_all 0.1225
_refine_ls_R_factor_gt 0.0657
_refine_ls_shift/su_max 0.003
_refine_ls_shift/su_mean 0.000
_refine_ls_structure_factor_coef Fsqd
_refine_ls_weighting_details 'calc w=1/[\s^2^(Fo^2^)+(0.0933P)^2^+0.0000P] where P=(Fo^2^+2Fc^2^)/3'
_refine_ls_weighting_scheme calc
_refine_ls_wR_factor_gt 0.1586
_refine_ls_wR_factor_ref 0.1955
_reflns_number_gt 6966
_reflns_number_total 12850
_reflns_threshold_expression >2sigma(I)
_cod_data_source_file om070133usi20070210_110733.cif
_cod_data_source_block shelxl
_cod_original_cell_volume 3289.0(15)
_cod_database_code 4073172

loop_
_symmetry_equiv_pos_as_xyz
'x, y, z'
'-x, -y, -z'

loop_
_atom_site_label
_atom_site_type_symbol
_atom_site_fract_x
_atom_site_fract_y
_atom_site_fract_z
_atom_site_U_iso_or_equiv
_atom_site_adp_type
_atom_site_occupancy
_atom_site_symmetry_multiplicity
_atom_site_calc_flag
_atom_site_refinement_flags
_atom_site_disorder_assembly
_atom_site_disorder_group
Zn1 Zn 0.45717(5) 0.66576(5) 0.33539(2) 0.04164(19) Uani 1 1 d . . .
Fe1 Fe 0.77344(8) 0.71886(8) 0.03499(3) 0.0689(3) Uani 1 1 d . . .
Fe2 Fe 1.00811(9) 0.74139(9) 0.05899(4) 0.0739(3) Uani 1 1 d . . .
S1 S 0.88736(14) 0.78551(13) 0.11169(6) 0.0625(4) Uani 1 1 d . . .
S2 S 0.84910(18) 0.55934(15) 0.03959(7) 0.0791(5) Uani 1 1 d . . .
O1 O 0.5045(5) 0.6179(6) 0.0479(3) 0.132(2) Uani 1 1 d . . .
O2 O 0.7898(6) 0.9749(5) 0.0277(2) 0.1068(17) Uani 1 1 d . . .
O3 O 0.7393(7) 0.6662(7) -0.0725(2) 0.140(2) Uani 1 1 d . . .
O4 O 1.2023(7) 0.6679(9) 0.1207(3) 0.184(4) Uani 1 1 d . . .
O5 O 1.1343(6) 1.0093(6) 0.0711(3) 0.142(3) Uani 1 1 d . . .
O6 O 1.0763(6) 0.7076(5) -0.0382(2) 0.126(2) Uani 1 1 d . . .
O7 O 0.5686(5) 0.4094(5) 0.1099(2) 0.1080(19) Uani 1 1 d . . .
N1 N 0.7668(5) 0.5492(4) 0.13055(18) 0.0655(13) Uani 1 1 d . . .
N2 N 0.5102(4) 0.6084(3) 0.26573(17) 0.0472(10) Uani 1 1 d . . .
N3 N 0.3036(3) 0.7141(3) 0.30417(15) 0.0437(10) Uani 1 1 d . . .
N4 N 0.3316(3) 0.5059(3) 0.35179(16) 0.0455(10) Uani 1 1 d . . .
N5 N 0.6020(3) 0.6349(3) 0.38268(15) 0.0446(10) Uani 1 1 d . . .
N6 N 0.5720(3) 0.8474(3) 0.34118(16) 0.0442(10) Uani 1 1 d . . .
C1 C 0.6096(7) 0.6575(7) 0.0429(3) 0.089(2) Uani 1 1 d . . .
C2 C 0.7818(7) 0.8751(7) 0.0304(3) 0.0797(19) Uani 1 1 d . . .
C3 C 0.7507(7) 0.6865(7) -0.0304(3) 0.096(2) Uani 1 1 d . . .
C4 C 1.1288(9) 0.7009(9) 0.0969(4) 0.117(3) Uani 1 1 d . . .
C5 C 1.0885(7) 0.9053(8) 0.0658(3) 0.094(2) Uani 1 1 d . . .
C6 C 1.0526(7) 0.7207(7) 0.0008(3) 0.091(2) Uani 1 1 d . . .
C7 C 0.8175(7) 0.4868(6) 0.0953(3) 0.083(2) Uani 1 1 d . . .
H7A H 0.7572 0.4045 0.0852 0.100 Uiso 1 1 calc R . .
H7B H 0.8973 0.4787 0.1119 0.100 Uiso 1 1 calc R . .
C8 C 0.8489(6) 0.6686(5) 0.1530(2) 0.0660(16) Uani 1 1 d . . .
H8A H 0.9290 0.6609 0.1696 0.079 Uiso 1 1 calc R . .
H8B H 0.8082 0.6975 0.1782 0.079 Uiso 1 1 calc R . .
C9 C 0.6432(7) 0.4975(6) 0.1371(3) 0.0736(18) Uani 1 1 d . . .
C10 C 0.6246(5) 0.5899(5) 0.2688(2) 0.0548(14) Uani 1 1 d . . .
H10 H 0.6733 0.5963 0.2999 0.066 Uiso 1 1 calc R . .
C11 C 0.6730(5) 0.5618(5) 0.2280(2) 0.0586(15) Uani 1 1 d . . .
H11 H 0.7543 0.5528 0.2317 0.070 Uiso 1 1 calc R . .
C12 C 0.6009(6) 0.5470(5) 0.1815(2) 0.0590(15) Uani 1 1 d . . .
C13 C 0.4809(5) 0.5638(5) 0.1781(2) 0.0640(16) Uani 1 1 d . . .
H13 H 0.4282 0.5539 0.1475 0.077 Uiso 1 1 calc R . .
C14 C 0.4422(5) 0.5957(5) 0.2210(2) 0.0591(14) Uani 1 1 d . . .
H14 H 0.3630 0.6091 0.2184 0.071 Uiso 1 1 calc R . .
C15 C 0.1777(4) 0.6379(4) 0.2924(2) 0.0469(12) Uani 1 1 d . . .
C16 C 0.1020(5) 0.7002(5) 0.2651(2) 0.0568(14) Uani 1 1 d . . .
H16 H 0.0138 0.6690 0.2532 0.068 Uiso 1 1 calc R . .
C17 C 0.1805(5) 0.8118(4) 0.2595(2) 0.0554(14) Uani 1 1 d . . .
H17 H 0.1579 0.8709 0.2426 0.066 Uiso 1 1 calc R . .
C18 C 0.3067(4) 0.8209(4) 0.2852(2) 0.0462(12) Uani 1 1 d . . .
C19 C 0.4176(4) 0.9250(4) 0.2905(2) 0.0466(12) Uani 1 1 d . . .
C20 C 0.5381(4) 0.9371(4) 0.3179(2) 0.0456(12) Uani 1 1 d . . .
C21 C 0.6501(5) 1.0443(4) 0.3234(2) 0.0565(15) Uani 1 1 d . . .
H21 H 0.6530 1.1181 0.3114 0.068 Uiso 1 1 calc R . .
C22 C 0.7488(5) 1.0190(4) 0.3486(2) 0.0556(14) Uani 1 1 d . . .
H22 H 0.8333 1.0717 0.3571 0.067 Uiso 1 1 calc R . .
C23 C 0.7013(4) 0.8956(4) 0.36054(19) 0.0447(12) Uani 1 1 d . . .
C24 C 0.7751(4) 0.8309(4) 0.38451(19) 0.0454(12) Uani 1 1 d . . .
C25 C 0.7282(4) 0.7111(4) 0.39688(19) 0.0455(12) Uani 1 1 d . . .
C26 C 0.8007(5) 0.6544(5) 0.4279(2) 0.0555(14) Uani 1 1 d . . .
H26 H 0.8877 0.6873 0.4416 0.067 Uiso 1 1 calc R . .
C27 C 0.7203(5) 0.5443(5) 0.4338(2) 0.0545(14) Uani 1 1 d . . .
H27 H 0.7415 0.4876 0.4526 0.065 Uiso 1 1 calc R . .
C28 C 0.5950(4) 0.5303(4) 0.40545(19) 0.0448(12) Uani 1 1 d . . .
C29 C 0.4840(4) 0.4301(4) 0.40400(19) 0.0430(11) Uani 1 1 d . . .
C30 C 0.3629(4) 0.4197(4) 0.37800(19) 0.0431(12) Uani 1 1 d . . .
C31 C 0.2482(5) 0.3148(5) 0.3741(2) 0.0558(14) Uani 1 1 d . . .
H31 H 0.2432 0.2436 0.3886 0.067 Uiso 1 1 calc R . .
C32 C 0.1506(5) 0.3371(4) 0.3464(2) 0.0559(15) Uani 1 1 d . . .
H32 H 0.0661 0.2847 0.3379 0.067 Uiso 1 1 calc R . .
C33 C 0.2017(4) 0.4586(4) 0.33214(19) 0.0443(12) Uani 1 1 d . . .
C34 C 0.1305(4) 0.5190(4) 0.3048(2) 0.0472(12) Uani 1 1 d . . .
C35 C -0.0112(4) 0.4514(5) 0.2882(2) 0.0546(14) Uani 1 1 d . . .
C36 C -0.0944(5) 0.4483(5) 0.3215(3) 0.0690(18) Uani 1 1 d . . .
H36 H -0.0639 0.4912 0.3531 0.083 Uiso 1 1 calc R . .
C37 C -0.2251(6) 0.3796(7) 0.3068(4) 0.093(3) Uani 1 1 d . . .
H37 H -0.2819 0.3766 0.3287 0.112 Uiso 1 1 calc R . .
C38 C -0.2692(7) 0.3169(6) 0.2601(4) 0.101(3) Uani 1 1 d . . .
H38 H -0.3558 0.2707 0.2507 0.121 Uiso 1 1 calc R . .
C39 C -0.1875(7) 0.3214(6) 0.2271(4) 0.099(3) Uani 1 1 d . . .
H39 H -0.2183 0.2799 0.1953 0.118 Uiso 1 1 calc R . .
C40 C -0.0583(6) 0.3887(5) 0.2417(3) 0.0764(19) Uani 1 1 d . . .
H40 H -0.0024 0.3914 0.2194 0.092 Uiso 1 1 calc R . .
C41 C 0.4030(4) 1.0312(4) 0.2652(2) 0.0476(13) Uani 1 1 d . . .
C42 C 0.3872(5) 1.1327(5) 0.2894(2) 0.0612(15) Uani 1 1 d . . .
H42 H 0.3861 1.1368 0.3231 0.073 Uiso 1 1 calc R . .
C43 C 0.3729(6) 1.2296(5) 0.2647(3) 0.0756(19) Uani 1 1 d . . .
H43 H 0.3630 1.2975 0.2821 0.091 Uiso 1 1 calc R . .
C44 C 0.3730(6) 1.2263(6) 0.2157(3) 0.077(2) Uani 1 1 d . . .
H44 H 0.3628 1.2909 0.1991 0.093 Uiso 1 1 calc R . .
C45 C 0.3885(8) 1.1261(7) 0.1910(3) 0.094(2) Uani 1 1 d . . .
H45 H 0.3897 1.1228 0.1573 0.113 Uiso 1 1 calc R . .
C46 C 0.4023(7) 1.0301(6) 0.2151(3) 0.082(2) Uani 1 1 d . . .
H46 H 0.4114 0.9624 0.1972 0.098 Uiso 1 1 calc R . .
C47 C 0.9180(4) 0.8934(4) 0.3989(2) 0.0476(12) Uani 1 1 d . . .
C48 C 1.0009(5) 0.8437(5) 0.3772(2) 0.0617(15) Uani 1 1 d . . .
H48 H 0.9670 0.7739 0.3539 0.074 Uiso 1 1 calc R . .
C49 C 1.1332(5) 0.8978(6) 0.3901(3) 0.078(2) Uani 1 1 d . . .
H49 H 1.1879 0.8642 0.3757 0.094 Uiso 1 1 calc R . .
C50 C 1.1828(6) 0.9997(6) 0.4238(3) 0.0757(19) Uani 1 1 d . . .
H50 H 1.2717 1.0358 0.4324 0.091 Uiso 1 1 calc R . .
C51 C 1.1037(6) 1.0503(5) 0.4455(3) 0.0722(18) Uani 1 1 d . . .
H51 H 1.1389 1.1206 0.4685 0.087 Uiso 1 1 calc R . .
C52 C 0.9707(5) 0.9964(5) 0.4333(2) 0.0598(15) Uani 1 1 d . . .
H52 H 0.9172 1.0303 0.4484 0.072 Uiso 1 1 calc R . .
C53 C 0.4970(4) 0.3315(4) 0.43370(19) 0.0435(12) Uani 1 1 d . . .
C54 C 0.5571(5) 0.2486(5) 0.4203(2) 0.0611(15) Uani 1 1 d . . .
H54 H 0.5858 0.2502 0.3902 0.073 Uiso 1 1 calc R . .
C55 C 0.5759(6) 0.1628(5) 0.4506(3) 0.0751(19) Uani 1 1 d . . .
H55 H 0.6161 0.1071 0.4409 0.090 Uiso 1 1 calc R . .
C56 C 0.5341(6) 0.1615(6) 0.4951(3) 0.0744(19) Uani 1 1 d . . .
H56 H 0.5480 0.1057 0.5161 0.089 Uiso 1 1 calc R . .
C57 C 0.4730(7) 0.2403(5) 0.5087(2) 0.0744(19) Uani 1 1 d . . .
H57 H 0.4437 0.2375 0.5386 0.089 Uiso 1 1 calc R . .
C58 C 0.4540(5) 0.3245(5) 0.4784(2) 0.0597(15) Uani 1 1 d . . .
H58 H 0.4114 0.3781 0.4881 0.072 Uiso 1 1 calc R . .
Cl1 Cl 1.1502(5) 0.5872(6) 0.4506(3) 0.117(2) Uani 0.50 1 d PD . .
Cl2 Cl 1.0585(5) 0.6986(4) 0.5475(2) 0.1189(18) Uani 0.50 1 d PD . .
C59 C 1.0362(12) 0.5003(7) 0.4812(4) 0.095(6) Uani 0.50 1 d PGD . .
C60 C 0.9952(13) 0.5488(6) 0.5210(4) 0.135(10) Uani 0.50 1 d PGD . .
C61 C 0.9034(10) 0.4723(8) 0.5439(4) 0.087(6) Uani 0.50 1 d PGD . .
H61A H 0.8751 0.5058 0.5714 0.104 Uiso 0.50 1 d PR . .
C62 C 0.8526(9) 0.3474(8) 0.5268(4) 0.108(7) Uani 0.50 1 d PG . .
H62A H 0.7892 0.2946 0.5426 0.129 Uiso 0.50 1 d PR . .
C63 C 0.8936(11) 0.2989(5) 0.4869(4) 0.107(6) Uani 0.50 1 d PG . .
H63A H 0.8585 0.2126 0.4752 0.129 Uiso 0.50 1 d PR . .
C64 C 0.9854(10) 0.3754(7) 0.4641(3) 0.136(11) Uani 0.50 1 d PGD . .
H64A H 1.0137 0.3419 0.4366 0.163 Uiso 0.50 1 d PR . .
Cl3 Cl 0.9438(6) 0.1545(7) 0.1400(2) 0.1718(16) Uani 0.601(4) 1 d PDU A 1
Cl4 Cl 0.6688(4) -0.0210(6) 0.14151(19) 0.175(3) Uani 0.601(4) 1 d PDU A 1
C65 C 0.9179(7) 0.0698(8) 0.1878(3) 0.104(5) Uani 0.601(4) 1 d PGDU A 1
C66 C 0.7965(6) -0.0138(8) 0.1871(3) 0.100(9) Uani 0.601(4) 1 d PGDU A 1
C67 C 0.7747(7) -0.0841(8) 0.2256(3) 0.110(5) Uani 0.601(4) 1 d PGDU A 1
H67A H 0.6935 -0.1401 0.2251 0.132 Uiso 0.601(4) 1 calc PR A 1
C68 C 0.8742(10) -0.0708(9) 0.2648(3) 0.1718(16) Uani 0.601(4) 1 d PGU A 1
H68A H 0.8595 -0.1178 0.2905 0.206 Uiso 0.601(4) 1 calc PR A 1
C69 C 0.9955(8) 0.0129(9) 0.2655(3) 0.108(5) Uani 0.601(4) 1 d PGU A 1
H69A H 1.0620 0.0218 0.2917 0.129 Uiso 0.601(4) 1 calc PR A 1
C70 C 1.0173(6) 0.0832(8) 0.2270(3) 0.093(4) Uani 0.601(4) 1 d PGDU A 1
H70A H 1.0985 0.1391 0.2275 0.112 Uiso 0.601(4) 1 calc PR A 1
Cl5 Cl 0.5979(7) 0.1185(6) -0.0582(3) 0.162(3) Uani 0.50 1 d PDU . .
Cl6 Cl 0.4791(7) -0.1636(5) -0.0539(3) 0.1179(17) Uani 0.50 1 d PDU . .
C71 C 0.5376(17) 0.0711(7) -0.0085(4) 0.251(19) Uani 0.50 1 d PGDU . .
C72 C 0.4800(12) -0.0534(7) -0.0063(3) 0.098(5) Uani 0.50 1 d PGDU . .
C73 C 0.4260(12) -0.0914(9) 0.0345(4) 0.107(6) Uani 0.50 1 d PGDU . .
H73A H 0.3862 -0.1774 0.0360 0.128 Uiso 0.50 1 d PR . .
C74 C 0.4298(16) -0.0049(13) 0.0732(4) 0.199(12) Uani 0.50 1 d PGU . .
H74A H 0.3925 -0.0312 0.1015 0.239 Uiso 0.50 1 d PR . .
C75 C 0.4875(16) 0.1196(12) 0.0711(4) 0.180(17) Uani 0.50 1 d PGU . .
H75A H 0.4900 0.1793 0.0979 0.216 Uiso 0.50 1 d PR . .
C76 C 0.5414(17) 0.1576(8) 0.0303(5) 0.134(10) Uani 0.50 1 d PGDU . .
H76A H 0.5812 0.2436 0.0288 0.161 Uiso 0.50 1 d PR . .
Cl7 Cl 0.6574(6) -0.1192(6) 0.1985(3) 0.150(3) Uani 0.399(4) 1 d PDU A 2
Cl8 Cl 0.9212(9) -0.0633(8) 0.2625(3) 0.1718(16) Uani 0.399(4) 1 d PDU A 2
C77 C 0.7875(8) -0.0038(12) 0.1855(5) 0.109(16) Uani 0.399(4) 1 d PGDU A 2
C78 C 0.9081(8) 0.0175(13) 0.2141(4) 0.099(6) Uani 0.399(4) 1 d PGDU A 2
C79 C 1.0170(8) 0.0973(12) 0.2010(5) 0.122(9) Uani 0.399(4) 1 d PGDU A 2
H79A H 1.0976 0.1116 0.2202 0.146 Uiso 0.399(4) 1 calc PR A 2
C80 C 1.0053(11) 0.1558(14) 0.1592(6) 0.092(7) Uani 0.399(4) 1 d PGU A 2
H80A H 1.0781 0.2092 0.1504 0.111 Uiso 0.399(4) 1 calc PR A 2
C81 C 0.8847(13) 0.1345(14) 0.1305(5) 0.1718(16) Uani 0.399(4) 1 d PGU A 2
H81A H 0.8769 0.1736 0.1026 0.206 Uiso 0.399(4) 1 calc PR A 2
C82 C 0.7758(10) 0.0547(12) 0.1437(4) 0.114(7) Uani 0.399(4) 1 d PGDU A 2
H82A H 0.6951 0.0404 0.1245 0.137 Uiso 0.399(4) 1 calc PR A 2

loop_
_atom_site_aniso_label
_atom_site_aniso_U_11
_atom_site_aniso_U_22
_atom_site_aniso_U_33
_atom_site_aniso_U_23
_atom_site_aniso_U_13
_atom_site_aniso_U_12
Zn1 0.0365(3) 0.0395(3) 0.0506(4) 0.0120(2) 0.0098(3) 0.0122(2)
Fe1 0.0765(6) 0.0752(6) 0.0573(6) 0.0065(4) 0.0154(5) 0.0269(5)
Fe2 0.0764(6) 0.0915(7) 0.0685(7) 0.0203(5) 0.0345(5) 0.0357(5)
S1 0.0679(9) 0.0684(9) 0.0549(9) 0.0067(7) 0.0225(7) 0.0224(7)
S2 0.1084(13) 0.0744(10) 0.0697(12) 0.0065(8) 0.0436(10) 0.0395(9)
O1 0.082(4) 0.154(5) 0.159(6) 0.044(5) 0.031(4) 0.027(4)
O2 0.145(5) 0.090(4) 0.094(4) 0.030(3) 0.022(3) 0.045(3)
O3 0.165(6) 0.181(6) 0.062(4) -0.006(4) 0.004(4) 0.049(5)
O4 0.137(6) 0.293(10) 0.181(8) 0.102(7) 0.033(5) 0.133(7)
O5 0.163(6) 0.097(4) 0.150(6) 0.001(4) 0.077(5) -0.001(4)
O6 0.198(6) 0.124(4) 0.106(5) 0.043(3) 0.097(5) 0.085(4)
O7 0.120(4) 0.088(3) 0.098(4) -0.023(3) 0.048(3) 0.002(3)
N1 0.085(3) 0.057(3) 0.065(3) 0.008(2) 0.035(3) 0.029(3)
N2 0.049(2) 0.047(2) 0.052(3) 0.014(2) 0.014(2) 0.0205(19)
N3 0.037(2) 0.039(2) 0.055(3) 0.0108(19) 0.0090(19) 0.0107(17)
N4 0.034(2) 0.044(2) 0.058(3) 0.010(2) 0.0075(19) 0.0121(18)
N5 0.041(2) 0.042(2) 0.052(3) 0.0155(19) 0.0097(19) 0.0114(18)
N6 0.036(2) 0.038(2) 0.060(3) 0.0121(19) 0.0070(19) 0.0133(17)
C1 0.078(5) 0.098(5) 0.097(6) 0.020(4) 0.021(4) 0.032(4)
C2 0.090(5) 0.087(5) 0.064(5) 0.016(4) 0.023(4) 0.026(4)
C3 0.105(6) 0.103(6) 0.072(5) -0.002(5) 0.005(4) 0.028(4)
C4 0.099(6) 0.179(9) 0.115(8) 0.067(7) 0.055(6) 0.077(6)
C5 0.092(5) 0.113(6) 0.078(5) 0.010(5) 0.041(4) 0.022(5)
C6 0.113(5) 0.095(5) 0.094(6) 0.031(4) 0.061(5) 0.053(4)
C7 0.126(6) 0.070(4) 0.084(5) 0.020(3) 0.056(5) 0.055(4)
C8 0.075(4) 0.078(4) 0.055(4) 0.014(3) 0.022(3) 0.032(3)
C9 0.097(5) 0.058(4) 0.075(5) 0.010(3) 0.039(4) 0.027(4)
C10 0.055(3) 0.065(3) 0.057(4) 0.022(3) 0.016(3) 0.031(3)
C11 0.059(3) 0.073(4) 0.062(4) 0.027(3) 0.028(3) 0.035(3)
C12 0.072(4) 0.050(3) 0.063(4) 0.010(3) 0.032(3) 0.020(3)
C13 0.064(4) 0.078(4) 0.046(4) 0.003(3) 0.009(3) 0.019(3)
C14 0.056(3) 0.069(4) 0.058(4) 0.014(3) 0.017(3) 0.025(3)
C15 0.042(3) 0.048(3) 0.058(3) 0.015(2) 0.019(2) 0.019(2)
C16 0.037(3) 0.057(3) 0.074(4) 0.013(3) 0.000(3) 0.014(2)
C17 0.049(3) 0.047(3) 0.074(4) 0.019(3) 0.007(3) 0.020(2)
C18 0.044(3) 0.040(3) 0.057(3) 0.009(2) 0.008(2) 0.016(2)
C19 0.045(3) 0.041(3) 0.058(3) 0.011(2) 0.017(2) 0.016(2)
C20 0.044(3) 0.037(3) 0.058(3) 0.010(2) 0.013(2) 0.014(2)
C21 0.051(3) 0.036(3) 0.082(4) 0.015(3) 0.011(3) 0.010(2)
C22 0.045(3) 0.040(3) 0.078(4) 0.014(3) 0.011(3) 0.006(2)
C23 0.040(3) 0.039(3) 0.052(3) 0.006(2) 0.007(2) 0.009(2)
C24 0.037(2) 0.044(3) 0.053(3) 0.008(2) 0.007(2) 0.010(2)
C25 0.037(3) 0.045(3) 0.051(3) 0.010(2) 0.002(2) 0.010(2)
C26 0.042(3) 0.049(3) 0.065(4) 0.011(3) -0.005(3) 0.004(2)
C27 0.049(3) 0.054(3) 0.059(4) 0.020(3) 0.001(3) 0.014(2)
C28 0.043(3) 0.046(3) 0.045(3) 0.009(2) 0.002(2) 0.016(2)
C29 0.043(3) 0.037(2) 0.049(3) 0.011(2) 0.007(2) 0.013(2)
C30 0.037(2) 0.035(2) 0.056(3) 0.019(2) 0.009(2) 0.008(2)
C31 0.045(3) 0.048(3) 0.076(4) 0.021(3) 0.017(3) 0.013(2)
C32 0.037(3) 0.046(3) 0.081(4) 0.019(3) 0.013(3) 0.003(2)
C33 0.040(3) 0.043(3) 0.053(3) 0.016(2) 0.014(2) 0.013(2)
C34 0.030(2) 0.049(3) 0.058(3) 0.006(2) 0.006(2) 0.008(2)
C35 0.036(3) 0.045(3) 0.083(4) 0.017(3) 0.006(3) 0.013(2)
C36 0.048(3) 0.077(4) 0.089(5) 0.046(3) 0.018(3) 0.018(3)
C37 0.050(4) 0.095(5) 0.145(8) 0.069(5) 0.030(4) 0.020(4)
C38 0.044(4) 0.063(4) 0.179(10) 0.049(5) -0.016(5) 0.001(3)
C39 0.060(4) 0.060(4) 0.154(8) -0.016(4) -0.024(5) 0.015(3)
C40 0.054(3) 0.064(4) 0.104(6) -0.006(4) -0.005(3) 0.020(3)
C41 0.039(3) 0.041(3) 0.063(4) 0.013(2) 0.008(2) 0.012(2)
C42 0.067(4) 0.055(3) 0.070(4) 0.015(3) 0.017(3) 0.028(3)
C43 0.087(4) 0.051(3) 0.103(6) 0.024(4) 0.027(4) 0.035(3)
C44 0.070(4) 0.051(4) 0.107(6) 0.032(4) 0.006(4) 0.012(3)
C45 0.131(6) 0.082(5) 0.071(5) 0.033(4) 0.021(5) 0.030(4)
C46 0.130(6) 0.068(4) 0.063(5) 0.021(3) 0.024(4) 0.047(4)
C47 0.040(3) 0.048(3) 0.052(3) 0.013(2) 0.004(2) 0.010(2)
C48 0.051(3) 0.067(4) 0.060(4) 0.005(3) 0.010(3) 0.010(3)
C49 0.044(3) 0.085(5) 0.102(6) 0.024(4) 0.011(3) 0.016(3)
C50 0.041(3) 0.081(5) 0.092(5) 0.031(4) 0.001(3) 0.001(3)
C51 0.058(4) 0.055(4) 0.086(5) 0.010(3) -0.007(3) 0.000(3)
C52 0.050(3) 0.050(3) 0.067(4) 0.009(3) 0.001(3) 0.003(3)
C53 0.043(3) 0.039(3) 0.046(3) 0.012(2) 0.006(2) 0.009(2)
C54 0.066(3) 0.056(3) 0.073(4) 0.023(3) 0.025(3) 0.027(3)
C55 0.079(4) 0.058(4) 0.097(6) 0.028(4) 0.019(4) 0.029(3)
C56 0.088(5) 0.055(4) 0.068(5) 0.025(3) -0.005(4) 0.010(3)
C57 0.106(5) 0.058(4) 0.054(4) 0.020(3) 0.018(4) 0.015(4)
C58 0.071(4) 0.048(3) 0.058(4) 0.007(3) 0.016(3) 0.013(3)
Cl1 0.091(4) 0.128(5) 0.116(5) 0.039(4) 0.011(3) 0.013(3)
Cl2 0.129(5) 0.083(3) 0.126(4) -0.011(3) -0.013(4) 0.028(3)
C59 0.119(15) 0.180(19) 0.034(8) 0.019(10) 0.018(9) 0.112(15)
C60 0.092(12) 0.070(14) 0.20(3) 0.007(15) -0.094(15) 0.024(13)
C61 0.090(14) 0.079(12) 0.070(12) 0.026(10) -0.023(10) 0.008(10)
C62 0.078(11) 0.105(15) 0.13(2) 0.005(13) -0.023(12) 0.041(11)
C63 0.101(13) 0.134(16) 0.085(14) 0.011(12) -0.017(11) 0.050(12)
C64 0.097(13) 0.069(13) 0.18(2) 0.039(15) -0.082(14) -0.021(13)
Cl3 0.223(4) 0.176(3) 0.140(3) 0.031(2) 0.061(3) 0.084(3)
Cl4 0.127(3) 0.262(6) 0.136(4) -0.052(4) -0.015(3) 0.098(4)
C65 0.132(9) 0.098(8) 0.099(8) 0.011(6) 0.046(7) 0.050(7)
C66 0.095(11) 0.107(11) 0.106(13) -0.024(7) 0.013(7) 0.057(8)
C67 0.127(9) 0.122(8) 0.089(8) -0.013(6) 0.017(7) 0.061(7)
C68 0.223(4) 0.176(3) 0.140(3) 0.031(2) 0.061(3) 0.084(3)
C69 0.114(8) 0.099(8) 0.118(9) -0.005(7) -0.025(7) 0.071(7)
C70 0.099(7) 0.079(7) 0.103(8) -0.012(6) 0.021(6) 0.035(6)
Cl5 0.124(4) 0.198(6) 0.172(6) 0.070(5) 0.039(4) 0.047(4)
Cl6 0.130(4) 0.098(3) 0.125(4) -0.025(3) 0.004(4) 0.054(3)
C71 0.24(2) 0.27(2) 0.25(2) 0.035(11) 0.034(11) 0.097(11)
C72 0.072(7) 0.094(8) 0.134(10) 0.000(8) -0.040(6) 0.065(7)
C73 0.096(9) 0.134(10) 0.105(10) 0.011(8) -0.005(8) 0.070(8)
C74 0.195(14) 0.193(14) 0.209(15) 0.035(10) 0.020(10) 0.066(10)
C75 0.180(18) 0.189(19) 0.180(19) 0.034(10) 0.041(10) 0.063(11)
C76 0.126(12) 0.149(13) 0.141(14) -0.028(9) 0.005(9) 0.082(9)
Cl7 0.116(4) 0.120(4) 0.226(8) 0.010(5) 0.075(5) 0.039(3)
Cl8 0.223(4) 0.176(3) 0.140(3) 0.031(2) 0.061(3) 0.084(3)
C77 0.110(18) 0.112(17) 0.115(19) -0.008(9) 0.008(9) 0.062(11)
C78 0.108(10) 0.095(10) 0.103(10) -0.003(8) 0.039(8) 0.041(8)
C79 0.113(11) 0.130(12) 0.123(12) -0.011(9) 0.058(9) 0.031(8)
C80 0.100(10) 0.079(9) 0.100(11) 0.014(8) 0.054(8) 0.015(7)
C81 0.223(4) 0.176(3) 0.140(3) 0.031(2) 0.061(3) 0.084(3)
C82 0.123(11) 0.099(10) 0.117(11) -0.009(8) 0.038(9) 0.030(8)

loop_
_atom_type_symbol
_atom_type_description
_atom_type_scat_dispersion_real
_atom_type_scat_dispersion_imag
_atom_type_scat_source
C C 0.0033 0.0016 'International Tables Vol C Tables 4.2.6.8 and 6.1.1.4'
H H 0.0000 0.0000 'International Tables Vol C Tables 4.2.6.8 and 6.1.1.4'
N N 0.0061 0.0033 'International Tables Vol C Tables 4.2.6.8 and 6.1.1.4'
O O 0.0106 0.0060 'International Tables Vol C Tables 4.2.6.8 and 6.1.1.4'
Cl Cl 0.1484 0.1585 'International Tables Vol C Tables 4.2.6.8 and 6.1.1.4'
S S 0.1246 0.1234 'International Tables Vol C Tables 4.2.6.8 and 6.1.1.4'
Fe Fe 0.3463 0.8444 'International Tables Vol C Tables 4.2.6.8 and 6.1.1.4'
Zn Zn 0.2839 1.4301 'International Tables Vol C Tables 4.2.6.8 and 6.1.1.4'

loop_
_geom_angle_atom_site_label_1
_geom_angle_atom_site_label_2
_geom_angle_atom_site_label_3
_geom_angle
_geom_angle_site_symmetry_1
_geom_angle_site_symmetry_3
N3 Zn1 N5 165.79(16) . .
N3 Zn1 N4 89.67(15) . .
N5 Zn1 N4 88.33(15) . .
N3 Zn1 N6 89.09(15) . .
N5 Zn1 N6 88.24(15) . .
N4 Zn1 N6 160.98(16) . .
N3 Zn1 N2 96.58(16) . .
N5 Zn1 N2 97.55(16) . .
N4 Zn1 N2 103.98(15) . .
N6 Zn1 N2 95.01(15) . .
C3 Fe1 C1 99.0(4) . .
C3 Fe1 C2 90.9(4) . .
C1 Fe1 C2 99.4(3) . .
C3 Fe1 S1 155.8(3) . .
C1 Fe1 S1 105.2(3) . .
C2 Fe1 S1 86.8(2) . .
C3 Fe1 S2 87.6(3) . .
C1 Fe1 S2 104.2(3) . .
C2 Fe1 S2 156.2(2) . .
S1 Fe1 S2 84.95(7) . .
C3 Fe1 Fe2 101.2(3) . .
C1 Fe1 Fe2 150.8(3) . .
C2 Fe1 Fe2 101.1(2) . .
S1 Fe1 Fe2 55.85(5) . .
S2 Fe1 Fe2 56.17(6) . .
C6 Fe2 C4 100.0(4) . .
C6 Fe2 C5 91.8(3) . .
C4 Fe2 C5 98.2(4) . .
C6 Fe2 S1 155.9(3) . .
C4 Fe2 S1 104.1(3) . .
C5 Fe2 S1 85.7(2) . .
C6 Fe2 S2 89.5(2) . .
C4 Fe2 S2 101.6(3) . .
C5 Fe2 S2 159.6(3) . .
S1 Fe2 S2 84.84(6) . .
C6 Fe2 Fe1 101.8(3) . .
C4 Fe2 Fe1 148.1(3) . .
C5 Fe2 Fe1 104.0(3) . .
S1 Fe2 Fe1 55.97(5) . .
S2 Fe2 Fe1 55.87(6) . .
C8 S1 Fe2 111.2(2) . .
C8 S1 Fe1 112.1(2) . .
Fe2 S1 Fe1 68.18(6) . .
C7 S2 Fe1 111.4(2) . .
C7 S2 Fe2 110.6(2) . .
Fe1 S2 Fe2 67.96(6) . .
C9 N1 C8 124.5(5) . .
C9 N1 C7 119.2(5) . .
C8 N1 C7 116.0(5) . .
C14 N2 C10 117.0(5) . .
C14 N2 Zn1 126.0(4) . .
C10 N2 Zn1 116.9(4) . .
C18 N3 C15 106.4(4) . .
C18 N3 Zn1 127.3(3) . .
C15 N3 Zn1 125.8(3) . .
C30 N4 C33 107.3(4) . .
C30 N4 Zn1 127.1(3) . .
C33 N4 Zn1 125.1(3) . .
C25 N5 C28 105.5(4) . .
C25 N5 Zn1 127.5(3) . .
C28 N5 Zn1 127.0(3) . .
C23 N6 C20 106.9(4) . .
C23 N6 Zn1 127.0(3) . .
C20 N6 Zn1 125.2(3) . .
O1 C1 Fe1 179.9(10) . .
O2 C2 Fe1 178.6(7) . .
O3 C3 Fe1 178.3(8) . .
O4 C4 Fe2 176.1(11) . .
O5 C5 Fe2 176.6(7) . .
O6 C6 Fe2 176.9(8) . .
N1 C7 S2 116.5(4) . .
N1 C7 H7A 108.2 . .
S2 C7 H7A 108.2 . .
N1 C7 H7B 108.2 . .
S2 C7 H7B 108.2 . .
H7A C7 H7B 107.3 . .
N1 C8 S1 116.2(4) . .
N1 C8 H8A 108.2 . .
S1 C8 H8A 108.2 . .
N1 C8 H8B 108.2 . .
S1 C8 H8B 108.2 . .
H8A C8 H8B 107.4 . .
O7 C9 N1 122.2(6) . .
O7 C9 C12 119.1(6) . .
N1 C9 C12 118.6(6) . .
N2 C10 C11 122.8(6) . .
N2 C10 H10 118.6 . .
C11 C10 H10 118.6 . .
C10 C11 C12 119.9(5) . .
C10 C11 H11 120.1 . .
C12 C11 H11 120.1 . .
C11 C12 C13 117.6(5) . .
C11 C12 C9 120.5(6) . .
C13 C12 C9 121.4(6) . .
C14 C13 C12 118.3(6) . .
C14 C13 H13 120.8 . .
C12 C13 H13 120.8 . .
N2 C14 C13 124.3(5) . .
N2 C14 H14 117.9 . .
C13 C14 H14 117.9 . .
N3 C15 C34 125.9(5) . .
N3 C15 C16 109.0(4) . .
C34 C15 C16 125.2(4) . .
C17 C16 C15 108.3(4) . .
C17 C16 H16 125.8 . .
C15 C16 H16 125.8 . .
C16 C17 C18 106.0(5) . .
C16 C17 H17 127.0 . .
C18 C17 H17 127.0 . .
N3 C18 C19 124.6(5) . .
N3 C18 C17 110.3(4) . .
C19 C18 C17 125.1(5) . .
C20 C19 C18 125.3(5) . .
C20 C19 C41 118.0(4) . .
C18 C19 C41 116.7(4) . .
N6 C20 C19 126.3(4) . .
N6 C20 C21 108.8(4) . .
C19 C20 C21 124.8(5) . .
C22 C21 C20 107.9(5) . .
C22 C21 H21 126.1 . .
C20 C21 H21 126.1 . .
C21 C22 C23 107.7(4) . .
C21 C22 H22 126.2 . .
C23 C22 H22 126.2 . .
N6 C23 C24 124.9(4) . .
N6 C23 C22 108.8(4) . .
C24 C23 C22 126.1(4) . .
C23 C24 C25 126.0(4) . .
C23 C24 C47 118.0(4) . .
C25 C24 C47 115.9(4) . .
N5 C25 C24 124.3(5) . .
N5 C25 C26 110.6(4) . .
C24 C25 C26 125.1(4) . .
C27 C26 C25 107.5(4) . .
C27 C26 H26 126.3 . .
C25 C26 H26 126.3 . .
C26 C27 C28 107.5(5) . .
C26 C27 H27 126.2 . .
C28 C27 H27 126.2 . .
N5 C28 C29 126.1(4) . .
N5 C28 C27 109.0(4) . .
C29 C28 C27 124.8(5) . .
C30 C29 C28 124.3(4) . .
C30 C29 C53 118.6(4) . .
C28 C29 C53 117.1(4) . .
N4 C30 C29 126.3(4) . .
N4 C30 C31 108.3(4) . .
C29 C30 C31 125.3(4) . .
C32 C31 C30 108.7(5) . .
C32 C31 H31 125.6 . .
C30 C31 H31 125.6 . .
C31 C32 C33 106.8(4) . .
C31 C32 H32 126.6 . .
C33 C32 H32 126.6 . .
N4 C33 C34 125.7(4) . .
N4 C33 C32 108.9(4) . .
C34 C33 C32 125.4(4) . .
C33 C34 C15 125.9(4) . .
C33 C34 C35 116.8(4) . .
C15 C34 C35 117.3(5) . .
C40 C35 C36 119.5(5) . .
C40 C35 C34 121.2(5) . .
C36 C35 C34 119.3(5) . .
C35 C36 C37 119.1(7) . .
C35 C36 H36 120.4 . .
C37 C36 H36 120.4 . .
C38 C37 C36 120.0(7) . .
C38 C37 H37 120.0 . .
C36 C37 H37 120.0 . .
C39 C38 C37 120.8(7) . .
C39 C38 H38 119.6 . .
C37 C38 H38 119.6 . .
C38 C39 C40 119.2(8) . .
C38 C39 H39 120.4 . .
C40 C39 H39 120.4 . .
C35 C40 C39 121.4(7) . .
C35 C40 H40 119.3 . .
C39 C40 H40 119.3 . .
C42 C41 C46 116.4(5) . .
C42 C41 C19 122.9(5) . .
C46 C41 C19 120.7(5) . .
C41 C42 C43 121.5(6) . .
C41 C42 H42 119.3 . .
C43 C42 H42 119.3 . .
C44 C43 C42 120.9(6) . .
C44 C43 H43 119.6 . .
C42 C43 H43 119.6 . .
C43 C44 C45 118.4(6) . .
C43 C44 H44 120.8 . .
C45 C44 H44 120.8 . .
C44 C45 C46 121.0(7) . .
C44 C45 H45 119.5 . .
C46 C45 H45 119.5 . .
C45 C46 C41 121.8(6) . .
C45 C46 H46 119.1 . .
C41 C46 H46 119.1 . .
C52 C47 C48 118.6(5) . .
C52 C47 C24 122.6(5) . .
C48 C47 C24 118.8(4) . .
C49 C48 C47 120.4(5) . .
C49 C48 H48 119.8 . .
C47 C48 H48 119.8 . .
C50 C49 C48 119.9(6) . .
C50 C49 H49 120.1 . .
C48 C49 H49 120.1 . .
C49 C50 C51 120.8(5) . .
C49 C50 H50 119.6 . .
C51 C50 H50 119.6 . .
C50 C51 C52 120.0(6) . .
C50 C51 H51 120.0 . .
C52 C51 H51 120.0 . .
C47 C52 C51 120.3(6) . .
C47 C52 H52 119.8 . .
C51 C52 H52 119.8 . .
C54 C53 C58 117.3(5) . .
C54 C53 C29 122.9(5) . .
C58 C53 C29 119.7(5) . .
C53 C54 C55 121.5(6) . .
C53 C54 H54 119.2 . .
C55 C54 H54 119.2 . .
C56 C55 C54 118.9(6) . .
C56 C55 H55 120.5 . .
C54 C55 H55 120.5 . .
C57 C56 C55 120.7(6) . .
C57 C56 H56 119.7 . .
C55 C56 H56 119.7 . .
C56 C57 C58 120.1(6) . .
C56 C57 H57 120.0 . .
C58 C57 H57 120.0 . .
C57 C58 C53 121.5(6) . .
C57 C58 H58 119.3 . .
C53 C58 H58 119.3 . .
C61 Cl1 C62 104.8(13) 2_766 2_766
C61 Cl1 C59 22.3(11) 2_766 .
C62 Cl1 C59 82.7(6) 2_766 .
C61 Cl1 C60 12.0(7) 2_766 2_766
C62 Cl1 C60 93.0(7) 2_766 2_766
C59 Cl1 C60 10.4(4) . 2_766
C64 Cl2 C63 86.6(11) 2_766 2_766
C64 Cl2 C60 10.2(15) 2_766 .
C63 Cl2 C60 78.6(4) 2_766 .
C64 Cl2 C59 6.4(13) 2_766 2_766
C63 Cl2 C59 84.3(5) 2_766 2_766
C60 Cl2 C59 5.7(4) . 2_766
C60 C59 C61 119(2) 2_766 2_766
C60 C59 C60 100.5(15) 2_766 .
C61 C59 C60 140.6(12) 2_766 .
C60 C59 C64 19.7(15) 2_766 .
C61 C59 C64 99.4(12) 2_766 .
C60 C59 C64 120.0 . .
C60 C59 C59 77.3(14) 2_766 2_766
C61 C59 C59 163.5(16) 2_766 2_766
C60 C59 C59 23.1(4) . 2_766
C64 C59 C59 96.9(4) . 2_766
C60 C59 Cl1 135.9(16) 2_766 .
C61 C59 Cl1 17.1(8) 2_766 .
C60 C59 Cl1 123.6(4) . .
C64 C59 Cl1 116.4(4) . .
C59 C59 Cl1 146.7(7) 2_766 .
C60 C59 C62 166(2) 2_766 2_766
C61 C59 C62 47.5(5) 2_766 2_766
C60 C59 C62 93.1(8) . 2_766
C64 C59 C62 146.9(8) . 2_766
C59 C59 C62 116.2(11) 2_766 2_766
Cl1 C59 C62 30.5(5) . 2_766
C60 C59 Cl2 17.7(13) 2_766 2_766
C61 C59 Cl2 101.0(11) 2_766 2_766
C60 C59 Cl2 118.2(3) . 2_766
C64 C59 Cl2 3.9(4) . 2_766
C59 C59 Cl2 95.0(5) 2_766 2_766
Cl1 C59 Cl2 118.2(4) . 2_766
C62 C59 Cl2 148.4(8) 2_766 2_766
C59 C60 C64 148(3) 2_766 2_766
C59 C60 C61 40.6(15) 2_766 .
C64 C60 C61 107.8(13) 2_766 .
C59 C60 C59 79.5(15) 2_766 .
C64 C60 C59 132.2(13) 2_766 .
C61 C60 C59 120.0 . .
C59 C60 C60 59.3(13) 2_766 2_766
C64 C60 C60 152.3(15) 2_766 2_766
C61 C60 C60 99.8(5) . 2_766
C59 C60 C60 20.3(5) . 2_766
C59 C60 Cl2 156.5(17) 2_766 .
C64 C60 Cl2 9.9(15) 2_766 .
C61 C60 Cl2 116.0(4) . .
C59 C60 Cl2 123.9(4) . .
C60 C60 Cl2 144.1(6) 2_766 .
C59 C60 C63 166(2) 2_766 2_766
C64 C60 C63 45.4(6) 2_766 2_766
C61 C60 C63 153.1(8) . 2_766
C59 C60 C63 86.9(8) . 2_766
C60 C60 C63 107.1(8) 2_766 2_766
Cl2 C60 C63 37.3(5) . 2_766
C59 C60 Cl1 33.7(13) 2_766 2_766
C64 C60 Cl1 114.5(14) 2_766 2_766
C61 C60 Cl1 6.8(3) . 2_766
C59 C60 Cl1 113.2(3) . 2_766
C60 C60 Cl1 93.0(4) 2_766 2_766
Cl2 C60 Cl1 122.8(5) . 2_766
C63 C60 Cl1 159.8(9) 2_766 2_766
Cl1 C61 C59 140.5(13) 2_766 2_766
Cl1 C61 C62 41.4(9) 2_766 .
C59 C61 C62 99.4(6) 2_766 .
Cl1 C61 C60 161.2(9) 2_766 .
C59 C61 C60 20.7(6) 2_766 .
C62 C61 C60 120.0 . .
Cl1 C61 C64 171.1(14) 2_766 2_766
C59 C61 C64 47.5(5) 2_766 2_766
C62 C61 C64 146.9(5) . 2_766
C60 C61 C64 26.9(5) . 2_766
Cl1 C61 H61A 78.6 2_766 .
C59 C61 H61A 140.6 2_766 .
C62 C61 H61A 120.0 . .
C60 C61 H61A 120.0 . .
C64 C61 H61A 93.1 2_766 .
Cl1 C62 C61 33.8(5) 2_766 .
Cl1 C62 C63 153.7(5) 2_766 .
C61 C62 C63 120.0 . .
Cl1 C62 C59 66.9(5) 2_766 2_766
C61 C62 C59 33.1(4) . 2_766
C63 C62 C59 86.9(4) . 2_766
Cl1 C62 H62A 86.2 2_766 .
C61 C62 H62A 120.0 . .
C63 C62 H62A 120.0 . .
C59 C62 H62A 153.1 2_766 .
Cl2 C63 C64 37.7(4) 2_766 .
Cl2 C63 C62 156.2(5) 2_766 .
C64 C63 C62 120.0 . .
Cl2 C63 C60 64.1(5) 2_766 2_766
C64 C63 C60 26.9(4) . 2_766
C62 C63 C60 93.1(4) . 2_766
Cl2 C63 H63A 82.9 2_766 .
C64 C63 H63A 120.0 . .
C62 C63 H63A 120.0 . .
C60 C63 H63A 146.9 2_766 .
Cl2 C64 C60 159.9(19) 2_766 2_766
Cl2 C64 C63 55.8(8) 2_766 .
C60 C64 C63 107.8(9) 2_766 .
Cl2 C64 C59 169.7(11) 2_766 .
C60 C64 C59 12.3(9) 2_766 .
C63 C64 C59 120.0 . .
Cl2 C64 C61 150.0(11) 2_766 2_766
C60 C64 C61 45.4(9) 2_766 2_766
C63 C64 C61 153.1(6) . 2_766
C59 C64 C61 33.1(6) . 2_766
Cl2 C64 H64A 65.1 2_766 .
C60 C64 H64A 132.2 2_766 .
C63 C64 H64A 120.0 . .
C59 C64 H64A 120.0 . .
C61 C64 H64A 86.9 2_766 .
C66 C65 C70 120.0 . .
C66 C65 Cl3 119.5(4) . .
C70 C65 Cl3 120.5(4) . .
C67 C66 C65 120.0 . .
C67 C66 Cl4 119.5(4) . .
C65 C66 Cl4 120.3(4) . .
C66 C67 C68 120.0 . .
C66 C67 H67A 120.0 . .
C68 C67 H67A 120.0 . .
C67 C68 C69 120.0 . .
C67 C68 H68A 120.0 . .
C69 C68 H68A 120.0 . .
C68 C69 C70 120.0 . .
C68 C69 H69A 120.0 . .
C70 C69 H69A 120.0 . .
C69 C70 C65 120.0 . .
C69 C70 H70A 120.0 . .
C65 C70 H70A 120.0 . .
C73 Cl5 C74 81.2(12) 2_655 2_655
C73 Cl5 C71 6(2) 2_655 .
C74 Cl5 C71 85.3(5) 2_655 .
C73 Cl5 C72 5.2(14) 2_655 2_655
C74 Cl5 C72 84.3(6) 2_655 2_655
C71 Cl5 C72 1.1(6) . 2_655
C76 Cl6 C75 136.5(16) 2_655 2_655
C76 Cl6 C72 38.1(10) 2_655 .
C75 Cl6 C72 98.4(7) 2_655 .
C76 Cl6 C71 24.9(7) 2_655 2_655
C75 Cl6 C71 111.6(9) 2_655 2_655
C72 Cl6 C71 13.3(5) . 2_655
C76 Cl6 C74 111.3(11) 2_655 2_655
C75 Cl6 C74 25.3(5) 2_655 2_655
C72 Cl6 C74 73.1(4) . 2_655
C71 Cl6 C74 86.4(4) 2_655 2_655
C72 C71 C73 170(5) 2_655 2_655
C72 C71 C72 55.3(16) 2_655 .
C73 C71 C72 117.2(13) 2_655 .
C72 C71 C76 64.9(16) 2_655 .
C73 C71 C76 122.7(13) 2_655 .
C72 C71 C76 120.0 . .
C72 C71 Cl5 175(3) 2_655 .
C73 C71 Cl5 5.5(19) 2_655 .
C72 C71 Cl5 120.5(4) . .
C76 C71 Cl5 119.4(4) . .
C72 C71 C71 41.3(13) 2_655 2_655
C73 C71 C71 131.0(15) 2_655 2_655
C72 C71 C71 14.0(4) . 2_655
C76 C71 C71 106.1(4) . 2_655
Cl5 C71 C71 134.5(6) . 2_655
C72 C71 C74 137(2) 2_655 2_655
C73 C71 C74 35.5(7) 2_655 2_655
C72 C71 C74 81.7(7) . 2_655
C76 C71 C74 158.3(7) . 2_655
Cl5 C71 C74 39.0(5) . 2_655
C71 C71 C74 95.6(8) 2_655 2_655
C72 C71 Cl6 52.3(14) 2_655 2_655
C73 C71 Cl6 135.4(13) 2_655 2_655
C72 C71 Cl6 107.3(4) . 2_655
C76 C71 Cl6 12.7(4) . 2_655
Cl5 C71 Cl6 132.1(5) . 2_655
C71 C71 Cl6 93.4(6) 2_655 2_655
C74 C71 Cl6 171.0(8) 2_655 2_655
C71 C72 C72 103.9(17) 2_655 2_655
C71 C72 C76 94(2) 2_655 2_655
C72 C72 C76 161.7(15) 2_655 2_655
C71 C72 C71 124.7(16) 2_655 .
C72 C72 C71 20.8(7) 2_655 .
C76 C72 C71 141.3(11) 2_655 .
C71 C72 C73 6(2) 2_655 .
C72 C72 C73 99.3(7) 2_655 .
C76 C72 C73 98.7(11) 2_655 .
C71 C72 C73 120.0 . .
C71 C72 Cl6 114.4(17) 2_655 .
C72 C72 Cl6 141.1(8) 2_655 .
C76 C72 Cl6 20.8(8) 2_655 .
C71 C72 Cl6 120.5(4) . .
C73 C72 Cl6 119.4(4) . .
C71 C72 C73 148(2) 2_655 2_655
C72 C72 C73 44.4(5) 2_655 2_655
C76 C72 C73 117.6(9) 2_655 2_655
C71 C72 C73 23.7(5) . 2_655
C73 C72 C73 143.7(6) . 2_655
Cl6 C72 C73 96.8(5) . 2_655
C71 C72 C75 137(2) 2_655 2_655
C72 C72 C75 118.9(10) 2_655 2_655
C76 C72 C75 43.1(4) 2_655 2_655
C71 C72 C75 98.3(8) . 2_655
C73 C72 C75 141.7(8) . 2_655
Cl6 C72 C75 22.3(5) . 2_655
C73 C72 C75 74.6(5) 2_655 2_655
C71 C72 Cl5 3.7(18) 2_655 2_655
C72 C72 Cl5 100.7(7) 2_655 2_655
C76 C72 Cl5 97.0(10) 2_655 2_655
C71 C72 Cl5 121.5(4) . 2_655
C73 C72 Cl5 2.9(6) . 2_655
Cl6 C72 Cl5 117.8(5) . 2_655
C73 C72 Cl5 145.1(6) 2_655 2_655
C75 C72 Cl5 140.0(8) 2_655 2_655
Cl5 C73 C71 168(2) 2_655 2_655
Cl5 C73 C74 64.5(11) 2_655 .
C71 C73 C74 122.7(9) 2_655 .
Cl5 C73 C72 171.9(17) 2_655 .
C71 C73 C72 3.7(12) 2_655 .
C74 C73 C72 120.0 . .
Cl5 C73 C72 147.1(13) 2_655 2_655
C71 C73 C72 39.1(7) 2_655 2_655
C74 C73 C72 83.7(4) . 2_655
C72 C73 C72 36.3(4) . 2_655
Cl5 C73 C76 136.8(12) 2_655 2_655
C71 C73 C76 35.5(7) 2_655 2_655
C74 C73 C76 158.3(6) . 2_655
C72 C73 C76 38.3(5) . 2_655
C72 C73 C76 74.6(5) 2_655 2_655
Cl5 C73 H73A 56.0 2_655 .
C71 C73 H73A 117.2 2_655 .
C74 C73 H73A 120.0 . .
C72 C73 H73A 120.0 . .
C72 C73 H73A 156.3 2_655 .
C76 C73 H73A 81.7 2_655 .
Cl5 C74 C73 34.3(5) 2_655 .
Cl5 C74 C75 153.7(5) 2_655 .
C73 C74 C75 120.0 . .
Cl5 C74 C71 55.8(4) 2_655 2_655
C73 C74 C71 21.7(4) . 2_655
C75 C74 C71 98.3(4) . 2_655
Cl5 C74 Cl6 140.2(7) 2_655 2_655
C73 C74 Cl6 106.3(3) . 2_655
C75 C74 Cl6 13.7(3) . 2_655
C71 C74 Cl6 84.6(5) 2_655 2_655
Cl5 C74 H74A 86.0 2_655 .
C73 C74 H74A 120.0 . .
C75 C74 H74A 120.0 . .
C71 C74 H74A 141.7 2_655 .
Cl6 C74 H74A 133.7 2_655 .
Cl6 C75 C74 141.0(8) 2_655 .
Cl6 C75 C76 21.1(8) 2_655 .
C74 C75 C76 120.0 . .
Cl6 C75 C72 59.4(6) 2_655 2_655
C74 C75 C72 81.7(4) . 2_655
C76 C75 C72 38.3(4) . 2_655
Cl6 C75 H75A 98.9 2_655 .
C74 C75 H75A 120.0 . .
C76 C75 H75A 120.0 . .
C72 C75 H75A 158.3 2_655 .
Cl6 C76 C72 121.1(15) 2_655 2_655
Cl6 C76 C75 22.5(10) 2_655 .
C72 C76 C75 98.6(7) 2_655 .
Cl6 C76 C71 142.4(10) 2_655 .
C72 C76 C71 21.4(7) 2_655 .
C75 C76 C71 120.0 . .
Cl6 C76 C73 164.1(13) 2_655 2_655
C72 C76 C73 43.1(6) 2_655 2_655
C75 C76 C73 141.7(5) . 2_655
C71 C76 C73 21.7(5) . 2_655
Cl6 C76 H76A 97.6 2_655 .
C72 C76 H76A 141.3 2_655 .
C75 C76 H76A 120.0 . .
C71 C76 H76A 120.0 . .
C73 C76 H76A 98.3 2_655 .
C78 C77 C82 120.0 . .
C78 C77 Cl7 118.2(4) . .
C82 C77 Cl7 121.2(4) . .
C77 C78 C79 120.0 . .
C77 C78 Cl8 119.0(4) . .
C79 C78 Cl8 120.8(4) . .
C80 C79 C78 120.0 . .
C80 C79 H79A 120.0 . .
C78 C79 H79A 120.0 . .
C79 C80 C81 120.0 . .
C79 C80 H80A 120.0 . .
C81 C80 H80A 120.0 . .
C82 C81 C80 120.0 . .
C82 C81 H81A 120.0 . .
C80 C81 H81A 120.0 . .
C81 C82 C77 120.0 . .
C81 C82 H82A 120.0 . .
C77 C82 H82A 120.0 . .

loop_
_geom_bond_atom_site_label_1
_geom_bond_atom_site_label_2
_geom_bond_distance
_geom_bond_site_symmetry_2
Zn1 N3 2.043(4) .
Zn1 N5 2.053(4) .
Zn1 N4 2.068(4) .
Zn1 N6 2.069(4) .
Zn1 N2 2.200(4) .
Fe1 C3 1.778(8) .
Fe1 C1 1.788(8) .
Fe1 C2 1.790(8) .
Fe1 S1 2.2449(19) .
Fe1 S2 2.246(2) .
Fe1 Fe2 2.5147(15) .
Fe2 C6 1.766(7) .
Fe2 C4 1.776(11) .
Fe2 C5 1.806(9) .
Fe2 S1 2.2417(17) .
Fe2 S2 2.254(2) .
S1 C8 1.824(6) .
S2 C7 1.834(6) .
O1 C1 1.147(7) .
O2 C2 1.135(8) .
O3 C3 1.148(8) .
O4 C4 1.145(10) .
O5 C5 1.137(8) .
O6 C6 1.155(8) .
O7 C9 1.210(7) .
N1 C9 1.361(7) .
N1 C8 1.429(7) .
N1 C7 1.440(7) .
N2 C14 1.321(7) .
N2 C10 1.340(6) .
N3 C18 1.367(6) .
N3 C15 1.377(6) .
N4 C30 1.372(6) .
N4 C33 1.381(6) .
N5 C25 1.384(6) .
N5 C28 1.389(6) .
N6 C23 1.375(6) .
N6 C20 1.376(6) .
C7 H7A 0.9700 .
C7 H7B 0.9700 .
C8 H8A 0.9700 .
C8 H8B 0.9700 .
C9 C12 1.507(8) .
C10 C11 1.372(7) .
C10 H10 0.9300 .
C11 C12 1.377(8) .
C11 H11 0.9300 .
C12 C13 1.391(8) .
C13 C14 1.378(7) .
C13 H13 0.9300 .
C14 H14 0.9300 .
C15 C34 1.399(7) .
C15 C16 1.433(7) .
C16 C17 1.348(7) .
C16 H16 0.9300 .
C17 C18 1.441(7) .
C17 H17 0.9300 .
C18 C19 1.410(6) .
C19 C20 1.396(7) .
C19 C41 1.494(7) .
C20 C21 1.438(6) .
C21 C22 1.331(7) .
C21 H21 0.9300 .
C22 C23 1.440(6) .
C22 H22 0.9300 .
C23 C24 1.398(7) .
C24 C25 1.406(6) .
C24 C47 1.502(6) .
C25 C26 1.418(7) .
C26 C27 1.346(7) .
C26 H26 0.9300 .
C27 C28 1.447(7) .
C27 H27 0.9300 .
C28 C29 1.399(6) .
C29 C30 1.392(7) .
C29 C53 1.482(6) .
C30 C31 1.444(6) .
C31 C32 1.334(7) .
C31 H31 0.9300 .
C32 C33 1.450(6) .
C32 H32 0.9300 .
C33 C34 1.386(7) .
C34 C35 1.506(6) .
C35 C40 1.368(8) .
C35 C36 1.386(8) .
C36 C37 1.402(9) .
C36 H36 0.9300 .
C37 C38 1.369(11) .
C37 H37 0.9300 .
C38 C39 1.366(12) .
C38 H38 0.9300 .
C39 C40 1.384(8) .
C39 H39 0.9300 .
C40 H40 0.9300 .
C41 C42 1.371(7) .
C41 C46 1.382(8) .
C42 C43 1.391(8) .
C42 H42 0.9300 .
C43 C44 1.351(9) .
C43 H43 0.9300 .
C44 C45 1.363(9) .
C44 H44 0.9300 .
C45 C46 1.370(9) .
C45 H45 0.9300 .
C46 H46 0.9300 .
C47 C52 1.373(7) .
C47 C48 1.401(7) .
C48 C49 1.385(7) .
C48 H48 0.9300 .
C49 C50 1.353(9) .
C49 H49 0.9300 .
C50 C51 1.370(9) .
C50 H50 0.9300 .
C51 C52 1.390(7) .
C51 H51 0.9300 .
C52 H52 0.9300 .
C53 C54 1.378(7) .
C53 C58 1.383(7) .
C54 C55 1.387(8) .
C54 H54 0.9300 .
C55 C56 1.374(9) .
C55 H55 0.9300 .
C56 C57 1.347(9) .
C56 H56 0.9300 .
C57 C58 1.374(8) .
C57 H57 0.9300 .
C58 H58 0.9300 .
Cl1 C61 0.800(11) 2_766
Cl1 C62 0.951(17) 2_766
Cl1 C59 1.725(6) .
Cl1 C60 2.163(10) 2_766
Cl2 C64 0.851(9) 2_766
Cl2 C63 1.151(17) 2_766
Cl2 C60 1.708(6) .
Cl2 C59 2.232(8) 2_766
C59 C60 0.560(12) 2_766
C59 C61 1.031(13) 2_766
C59 C60 1.3900 .
C59 C64 1.3900 .
C59 C59 1.401(14) 2_766
C59 C62 1.861(12) 2_766
C59 Cl2 2.232(8) 2_766
C60 C59 0.560(10) 2_766
C60 C64 0.883(12) 2_766
C60 C61 1.3900 .
C60 C60 1.590(13) 2_766
C60 C63 1.861(12) 2_766
C60 Cl1 2.163(9) 2_766
C61 Cl1 0.800(9) 2_766
C61 C59 1.031(13) 2_766
C61 C62 1.3900 .
C61 C64 1.861(16) 2_766
C61 H61A 0.9599 .
C62 Cl1 0.951(12) 2_766
C62 C63 1.3900 .
C62 C59 1.861(10) 2_766
C62 H62A 0.9599 .
C63 Cl2 1.152(12) 2_766
C63 C64 1.3900 .
C63 C60 1.861(13) 2_766
C63 H63A 0.9600 .
C64 Cl2 0.851(8) 2_766
C64 C60 0.883(13) 2_766
C64 C61 1.861(17) 2_766
C64 H64A 0.9601 .
Cl3 C65 1.707(5) .
Cl4 C66 1.728(5) .
C65 C66 1.3900 .
C65 C70 1.3900 .
C66 C67 1.3900 .
C67 C68 1.3900 .
C67 H67A 0.9300 .
C68 C69 1.3900 .
C68 H68A 0.9300 .
C69 C70 1.3900 .
C69 H69A 0.9300 .
C70 H70A 0.9300 .
Cl5 C73 0.792(12) 2_655
Cl5 C74 1.270(17) 2_655
Cl5 C71 1.670(6) .
Cl5 C72 2.177(12) 2_655
Cl6 C76 0.726(16) 2_655
Cl6 C75 0.771(19) 2_655
Cl6 C72 1.750(6) .
Cl6 C71 2.014(10) 2_655
Cl6 C74 2.047(17) 2_655
C71 C72 0.509(15) 2_655
C71 C73 0.886(15) 2_655
C71 C72 1.3900 .
C71 C76 1.3900 .
C71 C71 1.731(15) 2_655
C71 C74 2.013(14) 2_655
C71 Cl6 2.015(10) 2_655
C72 C71 0.508(14) 2_655
C72 C72 1.177(15) 2_655
C72 C76 1.262(14) 2_655
C72 C73 1.3900 .
C72 C73 1.961(16) 2_655
C72 C75 2.013(14) 2_655
C72 Cl5 2.177(11) 2_655
C73 Cl5 0.792(11) 2_655
C73 C71 0.886(13) 2_655
C73 C74 1.3900 .
C73 C72 1.961(16) 2_655
C73 C76 2.013(19) 2_655
C73 H73A 0.9600 .
C74 Cl5 1.270(15) 2_655
C74 C75 1.3900 .
C74 C71 2.013(12) 2_655
C74 Cl6 2.047(14) 2_655
C74 H74A 0.9601 .
C75 Cl6 0.771(14) 2_655
C75 C76 1.3900 .
C75 C72 2.013(13) 2_655
C75 H75A 0.9600 .
C76 Cl6 0.726(11) 2_655
C76 C72 1.262(14) 2_655
C76 C73 2.013(17) 2_655
C76 H76A 0.9599 .
Cl7 C77 1.740(6) .
Cl8 C78 1.700(6) .
C77 C78 1.3900 .
C77 C82 1.3900 .
C78 C79 1.3900 .
C79 C80 1.3900 .
C79 H79A 0.9300 .
C80 C81 1.3900 .
C80 H80A 0.9300 .
C81 C82 1.3900 .
C81 H81A 0.9300 .
C82 H82A 0.9300 .

loop_
_geom_torsion_atom_site_label_1
_geom_torsion_atom_site_label_2
_geom_torsion_atom_site_label_3
_geom_torsion_atom_site_label_4
_geom_torsion
_geom_torsion_site_symmetry_1
_geom_torsion_site_symmetry_4
C3 Fe1 Fe2 C6 1.9(4) . .
C1 Fe1 Fe2 C6 134.8(6) . .
C2 Fe1 Fe2 C6 -91.3(3) . .
S1 Fe1 Fe2 C6 -169.7(2) . .
S2 Fe1 Fe2 C6 81.2(2) . .
C3 Fe1 Fe2 C4 -130.4(7) . .
C1 Fe1 Fe2 C4 2.5(8) . .
C2 Fe1 Fe2 C4 136.5(7) . .
S1 Fe1 Fe2 C4 58.0(6) . .
S2 Fe1 Fe2 C4 -51.0(6) . .
C3 Fe1 Fe2 C5 96.7(4) . .
C1 Fe1 Fe2 C5 -130.4(6) . .
C2 Fe1 Fe2 C5 3.6(3) . .
S1 Fe1 Fe2 C5 -74.9(2) . .
S2 Fe1 Fe2 C5 176.1(2) . .
C3 Fe1 Fe2 S1 171.6(3) . .
C1 Fe1 Fe2 S1 -55.5(5) . .
C2 Fe1 Fe2 S1 78.4(2) . .
S2 Fe1 Fe2 S1 -109.06(8) . .
C3 Fe1 Fe2 S2 -79.4(3) . .
C1 Fe1 Fe2 S2 53.6(5) . .
C2 Fe1 Fe2 S2 -172.5(2) . .
S1 Fe1 Fe2 S2 109.06(8) . .
C6 Fe2 S1 C8 131.5(6) . .
C4 Fe2 S1 C8 -46.3(4) . .
C5 Fe2 S1 C8 -143.7(4) . .
S2 Fe2 S1 C8 54.4(2) . .
Fe1 Fe2 S1 C8 106.2(2) . .
C6 Fe2 S1 Fe1 25.3(6) . .
C4 Fe2 S1 Fe1 -152.5(3) . .
C5 Fe2 S1 Fe1 110.1(3) . .
S2 Fe2 S1 Fe1 -51.77(7) . .
C3 Fe1 S1 C8 -125.5(7) . .
C1 Fe1 S1 C8 50.5(3) . .
C2 Fe1 S1 C8 149.4(3) . .
S2 Fe1 S1 C8 -52.9(2) . .
Fe2 Fe1 S1 C8 -105.0(2) . .
C3 Fe1 S1 Fe2 -20.6(7) . .
C1 Fe1 S1 Fe2 155.4(3) . .
C2 Fe1 S1 Fe2 -105.7(2) . .
S2 Fe1 S1 Fe2 52.02(6) . .
C3 Fe1 S2 C7 -150.4(4) . .
C1 Fe1 S2 C7 -51.7(4) . .
C2 Fe1 S2 C7 122.9(6) . .
S1 Fe1 S2 C7 52.7(3) . .
Fe2 Fe1 S2 C7 104.4(3) . .
C3 Fe1 S2 Fe2 105.2(2) . .
C1 Fe1 S2 Fe2 -156.2(3) . .
C2 Fe1 S2 Fe2 18.5(6) . .
S1 Fe1 S2 Fe2 -51.75(5) . .
C6 Fe2 S2 C7 149.8(3) . .
C4 Fe2 S2 C7 49.6(4) . .
C5 Fe2 S2 C7 -116.5(7) . .
S1 Fe2 S2 C7 -53.7(2) . .
Fe1 Fe2 S2 C7 -105.6(2) . .
C6 Fe2 S2 Fe1 -104.7(3) . .
C4 Fe2 S2 Fe1 155.2(3) . .
C5 Fe2 S2 Fe1 -11.0(7) . .
S1 Fe2 S2 Fe1 51.86(6) . .
N3 Zn1 N2 C14 -9.0(4) . .
N5 Zn1 N2 C14 172.4(4) . .
N4 Zn1 N2 C14 82.3(4) . .
N6 Zn1 N2 C14 -98.7(4) . .
N3 Zn1 N2 C10 167.8(3) . .
N5 Zn1 N2 C10 -10.7(4) . .
N4 Zn1 N2 C10 -100.9(4) . .
N6 Zn1 N2 C10 78.2(4) . .
N5 Zn1 N3 C18 94.2(7) . .
N4 Zn1 N3 C18 176.1(4) . .
N6 Zn1 N3 C18 15.1(4) . .
N2 Zn1 N3 C18 -79.9(4) . .
N5 Zn1 N3 C15 -94.8(7) . .
N4 Zn1 N3 C15 -13.0(4) . .
N6 Zn1 N3 C15 -174.0(4) . .
N2 Zn1 N3 C15 91.0(4) . .
N3 Zn1 N4 C30 -175.3(4) . .
N5 Zn1 N4 C30 -9.4(4) . .
N6 Zn1 N4 C30 -89.1(6) . .
N2 Zn1 N4 C30 88.0(4) . .
N3 Zn1 N4 C33 14.4(4) . .
N5 Zn1 N4 C33 -179.7(4) . .
N6 Zn1 N4 C33 100.6(6) . .
N2 Zn1 N4 C33 -82.3(4) . .
N3 Zn1 N5 C25 -92.9(7) . .
N4 Zn1 N5 C25 -174.9(4) . .
N6 Zn1 N5 C25 -13.6(4) . .
N2 Zn1 N5 C25 81.2(4) . .
N3 Zn1 N5 C28 90.2(7) . .
N4 Zn1 N5 C28 8.2(4) . .
N6 Zn1 N5 C28 169.5(4) . .
N2 Zn1 N5 C28 -95.7(4) . .
N3 Zn1 N6 C23 179.7(4) . .
N5 Zn1 N6 C23 13.6(4) . .
N4 Zn1 N6 C23 93.3(6) . .
N2 Zn1 N6 C23 -83.8(4) . .
N3 Zn1 N6 C20 -13.4(4) . .
N5 Zn1 N6 C20 -179.4(4) . .
N4 Zn1 N6 C20 -99.7(6) . .
N2 Zn1 N6 C20 83.2(4) . .
C3 Fe1 C1 O1 45(100) . .
C2 Fe1 C1 O1 137(100) . .
S1 Fe1 C1 O1 -133(100) . .
S2 Fe1 C1 O1 -45(100) . .
Fe2 Fe1 C1 O1 -88(100) . .
C3 Fe1 C2 O2 -94(28) . .
C1 Fe1 C2 O2 167(100) . .
S1 Fe1 C2 O2 62(28) . .
S2 Fe1 C2 O2 -8(28) . .
Fe2 Fe1 C2 O2 8(28) . .
C1 Fe1 C3 O3 -166(28) . .
C2 Fe1 C3 O3 95(28) . .
S1 Fe1 C3 O3 10(29) . .
S2 Fe1 C3 O3 -62(28) . .
Fe2 Fe1 C3 O3 -7(28) . .
C6 Fe2 C4 O4 -84(13) . .
C5 Fe2 C4 O4 -177(100) . .
S1 Fe2 C4 O4 95(13) . .
S2 Fe2 C4 O4 8(13) . .
Fe1 Fe2 C4 O4 49(13) . .
C6 Fe2 C5 O5 142(15) . .
C4 Fe2 C5 O5 -117(15) . .
S1 Fe2 C5 O5 -14(15) . .
S2 Fe2 C5 O5 49(16) . .
Fe1 Fe2 C5 O5 40(15) . .
C4 Fe2 C6 O6 168(13) . .
C5 Fe2 C6 O6 -93(13) . .
S1 Fe2 C6 O6 -10(13) . .
S2 Fe2 C6 O6 66(13) . .
Fe1 Fe2 C6 O6 11(13) . .
C9 N1 C7 S2 111.0(6) . .
C8 N1 C7 S2 -63.5(7) . .
Fe1 S2 C7 N1 -8.0(6) . .
Fe2 S2 C7 N1 65.5(6) . .
C9 N1 C8 S1 -110.4(6) . .
C7 N1 C8 S1 63.6(7) . .
Fe2 S1 C8 N1 -66.6(5) . .
Fe1 S1 C8 N1 7.6(5) . .
C8 N1 C9 O7 163.8(7) . .
C7 N1 C9 O7 -10.2(10) . .
C8 N1 C9 C12 -20.0(9) . .
C7 N1 C9 C12 166.1(6) . .
C14 N2 C10 C11 1.5(7) . .
Zn1 N2 C10 C11 -175.6(4) . .
N2 C10 C11 C12 -2.5(8) . .
C10 C11 C12 C13 1.2(8) . .
C10 C11 C12 C9 -170.6(5) . .
O7 C9 C12 C11 126.3(7) . .
N1 C9 C12 C11 -50.1(8) . .
O7 C9 C12 C13 -45.3(9) . .
N1 C9 C12 C13 138.4(6) . .
C11 C12 C13 C14 0.8(8) . .
C9 C12 C13 C14 172.5(5) . .
C10 N2 C14 C13 0.7(8) . .
Zn1 N2 C14 C13 177.5(4) . .
C12 C13 C14 N2 -1.8(9) . .
C18 N3 C15 C34 -179.6(5) . .
Zn1 N3 C15 C34 7.9(7) . .
C18 N3 C15 C16 0.4(6) . .
Zn1 N3 C15 C16 -172.1(3) . .
N3 C15 C16 C17 1.0(6) . .
C34 C15 C16 C17 -179.0(5) . .
C15 C16 C17 C18 -1.9(6) . .
C15 N3 C18 C19 178.0(5) . .
Zn1 N3 C18 C19 -9.7(7) . .
C15 N3 C18 C17 -1.6(6) . .
Zn1 N3 C18 C17 170.7(3) . .
C16 C17 C18 N3 2.2(6) . .
C16 C17 C18 C19 -177.4(5) . .
N3 C18 C19 C20 -3.7(8) . .
C17 C18 C19 C20 175.8(5) . .
N3 C18 C19 C41 177.3(5) . .
C17 C18 C19 C41 -3.2(8) . .
C23 N6 C20 C19 175.7(5) . .
Zn1 N6 C20 C19 6.6(7) . .
C23 N6 C20 C21 -0.3(6) . .
Zn1 N6 C20 C21 -169.5(3) . .
C18 C19 C20 N6 5.1(8) . .
C41 C19 C20 N6 -175.9(5) . .
C18 C19 C20 C21 -179.4(5) . .
C41 C19 C20 C21 -0.4(8) . .
N6 C20 C21 C22 0.8(6) . .
C19 C20 C21 C22 -175.3(5) . .
C20 C21 C22 C23 -0.9(6) . .
C20 N6 C23 C24 -175.8(5) . .
Zn1 N6 C23 C24 -6.9(7) . .
C20 N6 C23 C22 -0.2(6) . .
Zn1 N6 C23 C22 168.7(3) . .
C21 C22 C23 N6 0.7(6) . .
C21 C22 C23 C24 176.2(5) . .
N6 C23 C24 C25 -6.4(9) . .
C22 C23 C24 C25 178.8(5) . .
N6 C23 C24 C47 173.9(4) . .
C22 C23 C24 C47 -0.9(8) . .
C28 N5 C25 C24 -175.8(5) . .
Zn1 N5 C25 C24 6.8(7) . .
C28 N5 C25 C26 0.7(6) . .
Zn1 N5 C25 C26 -176.7(4) . .
C23 C24 C25 N5 6.5(9) . .
C47 C24 C25 N5 -173.8(4) . .
C23 C24 C25 C26 -169.4(5) . .
C47 C24 C25 C26 10.3(8) . .
N5 C25 C26 C27 -0.9(6) . .
C24 C25 C26 C27 175.5(5) . .
C25 C26 C27 C28 0.7(6) . .
C25 N5 C28 C29 176.3(5) . .
Zn1 N5 C28 C29 -6.2(7) . .
C25 N5 C28 C27 -0.2(5) . .
Zn1 N5 C28 C27 177.2(3) . .
C26 C27 C28 N5 -0.3(6) . .
C26 C27 C28 C29 -176.9(5) . .
N5 C28 C29 C30 1.6(8) . .
C27 C28 C29 C30 177.6(5) . .
N5 C28 C29 C53 -176.2(5) . .
C27 C28 C29 C53 -0.2(7) . .
C33 N4 C30 C29 -179.7(5) . .
Zn1 N4 C30 C29 8.6(8) . .
C33 N4 C30 C31 0.4(6) . .
Zn1 N4 C30 C31 -171.3(3) . .
C28 C29 C30 N4 -2.9(8) . .
C53 C29 C30 N4 174.9(5) . .
C28 C29 C30 C31 177.1(5) . .
C53 C29 C30 C31 -5.2(8) . .
N4 C30 C31 C32 0.0(6) . .
C29 C30 C31 C32 -179.9(5) . .
C30 C31 C32 C33 -0.4(6) . .
C30 N4 C33 C34 177.2(5) . .
Zn1 N4 C33 C34 -10.9(7) . .
C30 N4 C33 C32 -0.6(6) . .
Zn1 N4 C33 C32 171.3(3) . .
C31 C32 C33 N4 0.6(6) . .
C31 C32 C33 C34 -177.2(5) . .
N4 C33 C34 C15 0.1(9) . .
C32 C33 C34 C15 177.5(5) . .
N4 C33 C34 C35 -178.2(5) . .
C32 C33 C34 C35 -0.8(8) . .
N3 C15 C34 C33 1.7(9) . .
C16 C15 C34 C33 -178.4(5) . .
N3 C15 C34 C35 179.9(5) . .
C16 C15 C34 C35 -0.1(8) . .
C33 C34 C35 C40 -97.8(7) . .
C15 C34 C35 C40 83.8(7) . .
C33 C34 C35 C36 79.4(7) . .
C15 C34 C35 C36 -99.0(6) . .
C40 C35 C36 C37 0.7(9) . .
C34 C35 C36 C37 -176.5(5) . .
C35 C36 C37 C38 -0.1(10) . .
C36 C37 C38 C39 -0.8(12) . .
C37 C38 C39 C40 1.1(12) . .
C36 C35 C40 C39 -0.4(10) . .
C34 C35 C40 C39 176.8(6) . .
C38 C39 C40 C35 -0.5(11) . .
C20 C19 C41 C42 -79.2(6) . .
C18 C19 C41 C42 99.8(6) . .
C20 C19 C41 C46 102.1(6) . .
C18 C19 C41 C46 -78.9(7) . .
C46 C41 C42 C43 -0.7(8) . .
C19 C41 C42 C43 -179.5(5) . .
C41 C42 C43 C44 0.5(9) . .
C42 C43 C44 C45 -0.5(10) . .
C43 C44 C45 C46 0.7(11) . .
C44 C45 C46 C41 -0.9(12) . .
C42 C41 C46 C45 0.9(10) . .
C19 C41 C46 C45 179.7(6) . .
C23 C24 C47 C52 64.9(7) . .
C25 C24 C47 C52 -114.8(6) . .
C23 C24 C47 C48 -116.2(6) . .
C25 C24 C47 C48 64.1(7) . .
C52 C47 C48 C49 -0.1(9) . .
C24 C47 C48 C49 -179.1(5) . .
C47 C48 C49 C50 -0.3(10) . .
C48 C49 C50 C51 0.1(10) . .
C49 C50 C51 C52 0.4(10) . .
C48 C47 C52 C51 0.6(8) . .
C24 C47 C52 C51 179.6(5) . .
C50 C51 C52 C47 -0.8(9) . .
C30 C29 C53 C54 108.2(6) . .
C28 C29 C53 C54 -73.9(7) . .
C30 C29 C53 C58 -75.5(6) . .
C28 C29 C53 C58 102.4(5) . .
C58 C53 C54 C55 -1.0(8) . .
C29 C53 C54 C55 175.4(5) . .
C53 C54 C55 C56 -0.5(9) . .
C54 C55 C56 C57 1.6(9) . .
C55 C56 C57 C58 -1.2(10) . .
C56 C57 C58 C53 -0.3(9) . .
C54 C53 C58 C57 1.4(8) . .
C29 C53 C58 C57 -175.1(5) . .
C61 Cl1 C59 C60 2.4(13) 2_766 2_766
C62 Cl1 C59 C60 174(7) 2_766 2_766
C62 Cl1 C59 C61 172(8) 2_766 2_766
C60 Cl1 C59 C61 -2.4(13) 2_766 2_766
C61 Cl1 C59 C60 -174(6) 2_766 .
C62 Cl1 C59 C60 -2.3(19) 2_766 .
C60 Cl1 C59 C60 -177(5) 2_766 .
C61 Cl1 C59 C64 6(5) 2_766 .
C62 Cl1 C59 C64 178(3) 2_766 .
C60 Cl1 C59 C64 4(4) 2_766 .
C61 Cl1 C59 C59 -172(9) 2_766 2_766
C62 Cl1 C59 C59 -0.6(16) 2_766 2_766
C60 Cl1 C59 C59 -175(8) 2_766 2_766
C61 Cl1 C59 C62 -172(8) 2_766 2_766
C60 Cl1 C59 C62 -174(7) 2_766 2_766
C61 Cl1 C59 Cl2 2(5) 2_766 2_766
C62 Cl1 C59 Cl2 174(3) 2_766 2_766
C60 Cl1 C59 Cl2 0(4) 2_766 2_766
C60 C59 C60 C59 0.0(12) 2_766 2_766
C61 C59 C60 C59 175(7) 2_766 2_766
C64 C59 C60 C59 -3(3) . 2_766
Cl1 C59 C60 C59 178(4) . 2_766
C62 C59 C60 C59 176(5) 2_766 2_766
Cl2 C59 C60 C59 1(3) 2_766 2_766
C60 C59 C60 C64 -175(7) 2_766 2_766
C61 C59 C60 C64 0(3) 2_766 2_766
C64 C59 C60 C64 -178(4) . 2_766
C59 C59 C60 C64 -175(7) 2_766 2_766
Cl1 C59 C60 C64 3(4) . 2_766
C62 C59 C60 C64 2(3) 2_766 2_766
Cl2 C59 C60 C64 -174(4) 2_766 2_766
C60 C59 C60 C61 3(3) 2_766 .
C61 C59 C60 C61 178(4) 2_766 .
C64 C59 C60 C61 0.0 . .
C59 C59 C60 C61 3(3) 2_766 .
Cl1 C59 C60 C61 -179.6(13) . .
C62 C59 C60 C61 179(2) 2_766 .
Cl2 C59 C60 C61 4.0(5) 2_766 .
C61 C59 C60 C60 175(7) 2_766 2_766
C64 C59 C60 C60 -3(3) . 2_766
C59 C59 C60 C60 0.0(12) 2_766 2_766
Cl1 C59 C60 C60 178(4) . 2_766
C62 C59 C60 C60 176(5) 2_766 2_766
Cl2 C59 C60 C60 1(3) 2_766 2_766
C60 C59 C60 Cl2 178(4) 2_766 .
C61 C59 C60 Cl2 -7(3) 2_766 .
C64 C59 C60 Cl2 175.6(14) . .
C59 C59 C60 Cl2 178(4) 2_766 .
Cl1 C59 C60 Cl2 -4.1(10) . .
C62 C59 C60 Cl2 -5.2(11) 2_766 .
Cl2 C59 C60 Cl2 179.5(12) 2_766 .
C60 C59 C60 C63 -176(4) 2_766 2_766
C61 C59 C60 C63 -2(2) 2_766 2_766
C64 C59 C60 C63 -179(2) . 2_766
C59 C59 C60 C63 -176(5) 2_766 2_766
Cl1 C59 C60 C63 1.2(12) . 2_766
C62 C59 C60 C63 0.0(5) 2_766 2_766
Cl2 C59 C60 C63 -175(2) 2_766 2_766
C60 C59 C60 Cl1 2(3) 2_766 2_766
C61 C59 C60 Cl1 177(4) 2_766 2_766
C64 C59 C60 Cl1 -1.0(5) . 2_766
C59 C59 C60 Cl1 2(3) 2_766 2_766
Cl1 C59 C60 Cl1 179.3(11) . 2_766
C62 C59 C60 Cl1 178(2) 2_766 2_766
Cl2 C59 C60 Cl1 2.9(7) 2_766 2_766
C64 Cl2 C60 C59 -35(5) 2_766 2_766
C63 Cl2 C60 C59 -175(12) 2_766 2_766
C63 Cl2 C60 C64 -141(13) 2_766 2_766
C59 Cl2 C60 C64 35(5) 2_766 2_766
C64 Cl2 C60 C61 -35(11) 2_766 .
C63 Cl2 C60 C61 -176(3) 2_766 .
C59 Cl2 C60 C61 0(9) 2_766 .
C64 Cl2 C60 C59 149(12) 2_766 .
C63 Cl2 C60 C59 8.6(15) 2_766 .
C59 Cl2 C60 C59 -176(11) 2_766 .
C64 Cl2 C60 C60 150(14) 2_766 2_766
C63 Cl2 C60 C60 9.6(11) 2_766 2_766
C59 Cl2 C60 C60 -175(13) 2_766 2_766
C64 Cl2 C60 C63 141(13) 2_766 2_766
C59 Cl2 C60 C63 175(12) 2_766 2_766
C64 Cl2 C60 Cl1 -34(10) 2_766 2_766
C63 Cl2 C60 Cl1 -175(3) 2_766 2_766
C59 Cl2 C60 Cl1 0(9) 2_766 2_766
C59 C60 C61 Cl1 -4(6) 2_766 2_766
C64 C60 C61 Cl1 170(6) 2_766 2_766
C59 C60 C61 Cl1 -8(4) . 2_766
C60 C60 C61 Cl1 -7(4) 2_766 2_766
Cl2 C60 C61 Cl1 176(4) . 2_766
C63 C60 C61 Cl1 170(6) 2_766 2_766
C64 C60 C61 C59 174(8) 2_766 2_766
C59 C60 C61 C59 -4(5) . 2_766
C60 C60 C61 C59 -3(4) 2_766 2_766
Cl2 C60 C61 C59 180(6) . 2_766
C63 C60 C61 C59 174(9) 2_766 2_766
Cl1 C60 C61 C59 4(6) 2_766 2_766
C59 C60 C61 C62 4(5) 2_766 .
C64 C60 C61 C62 178(3) 2_766 .
C59 C60 C61 C62 0.0 . .
C60 C60 C61 C62 1.0(9) 2_766 .
Cl2 C60 C61 C62 -175.9(13) . .
C63 C60 C61 C62 178(5) 2_766 .
Cl1 C60 C61 C62 8(4) 2_766 .
C59 C60 C61 C64 -174(8) 2_766 2_766
C59 C60 C61 C64 -178(3) . 2_766
C60 C60 C61 C64 -177(4) 2_766 2_766
Cl2 C60 C61 C64 6(2) . 2_766
C63 C60 C61 C64 0.0(16) 2_766 2_766
Cl1 C60 C61 C64 -170(6) 2_766 2_766
C59 C61 C62 Cl1 -175(3) 2_766 2_766
C60 C61 C62 Cl1 -176.1(19) . 2_766
C64 C61 C62 Cl1 -175(4) 2_766 2_766
Cl1 C61 C62 C63 176.1(19) 2_766 .
C59 C61 C62 C63 1.5(16) 2_766 .
C60 C61 C62 C63 0.0 . .
C64 C61 C62 C63 1(3) 2_766 .
Cl1 C61 C62 C59 175(3) 2_766 2_766
C60 C61 C62 C59 -1.5(16) . 2_766
C64 C61 C62 C59 0.0(15) 2_766 2_766
Cl1 C62 C63 Cl2 -12(3) 2_766 2_766
C61 C62 C63 Cl2 -17.0(19) . 2_766
C59 C62 C63 Cl2 -16(2) 2_766 2_766
Cl1 C62 C63 C64 5(2) 2_766 .
C61 C62 C63 C64 0.0 . .
C59 C62 C63 C64 0.8(9) 2_766 .
Cl1 C62 C63 C60 4(3) 2_766 2_766
C61 C62 C63 C60 -0.8(8) . 2_766
C59 C62 C63 C60 0.0(3) 2_766 2_766
C62 C63 C64 Cl2 -168.9(13) . 2_766
C60 C63 C64 Cl2 -167(2) 2_766 2_766
Cl2 C63 C64 C60 167(2) 2_766 2_766
C62 C63 C64 C60 -1.8(17) . 2_766
Cl2 C63 C64 C59 168.9(13) 2_766 .
C62 C63 C64 C59 0.0 . .
C60 C63 C64 C59 1.8(17) 2_766 .
Cl2 C63 C64 C61 167(4) 2_766 2_766
C62 C63 C64 C61 -2(3) . 2_766
C60 C63 C64 C61 0.0(16) 2_766 2_766
C60 C59 C64 Cl2 55(8) 2_766 2_766
C61 C59 C64 Cl2 -115(6) 2_766 2_766
C60 C59 C64 Cl2 63(5) . 2_766
C59 C59 C64 Cl2 62(5) 2_766 2_766
Cl1 C59 C64 Cl2 -117(5) . 2_766
C62 C59 C64 Cl2 -115(6) 2_766 2_766
C61 C59 C64 C60 -170(10) 2_766 2_766
C60 C59 C64 C60 8(8) . 2_766
C59 C59 C64 C60 7(7) 2_766 2_766
Cl1 C59 C64 C60 -172(9) . 2_766
C62 C59 C64 C60 -170(11) 2_766 2_766
Cl2 C59 C64 C60 -55(8) 2_766 2_766
C60 C59 C64 C63 -8(8) 2_766 .
C61 C59 C64 C63 -179(3) 2_766 .
C60 C59 C64 C63 0.0 . .
C59 C59 C64 C63 -1.1(12) 2_766 .
Cl1 C59 C64 C63 179.7(12) . .
C62 C59 C64 C63 -179(4) 2_766 .
Cl2 C59 C64 C63 -63(5) 2_766 .
C60 C59 C64 C61 170(10) 2_766 2_766
C60 C59 C64 C61 179(3) . 2_766
C59 C59 C64 C61 177(4) 2_766 2_766
Cl1 C59 C64 C61 -1.8(15) . 2_766
C62 C59 C64 C61 0.0(15) 2_766 2_766
Cl2 C59 C64 C61 115(6) 2_766 2_766
C70 C65 C66 C67 0.0 . .
Cl3 C65 C66 C67 179.4(9) . .
C70 C65 C66 Cl4 174.0(8) . .
Cl3 C65 C66 Cl4 -6.6(7) . .
C65 C66 C67 C68 0.0 . .
Cl4 C66 C67 C68 -174.1(8) . .
C66 C67 C68 C69 0.0 . .
C67 C68 C69 C70 0.0 . .
C68 C69 C70 C65 0.0 . .
C66 C65 C70 C69 0.0 . .
Cl3 C65 C70 C69 -179.4(9) . .
C73 Cl5 C71 C72 -25(35) 2_655 2_655
C74 Cl5 C71 C72 23(49) 2_655 2_655
C74 Cl5 C71 C73 48(16) 2_655 2_655
C72 Cl5 C71 C73 25(35) 2_655 2_655
C73 Cl5 C71 C72 -54(17) 2_655 .
C74 Cl5 C71 C72 -5.3(12) 2_655 .
C72 Cl5 C71 C72 -28(50) 2_655 .
C73 Cl5 C71 C76 129(18) 2_655 .
C74 Cl5 C71 C76 177(2) 2_655 .
C72 Cl5 C71 C76 154(51) 2_655 .
C73 Cl5 C71 C71 -53(15) 2_655 2_655
C74 Cl5 C71 C71 -4.4(14) 2_655 2_655
C72 Cl5 C71 C71 -27(48) 2_655 2_655
C73 Cl5 C71 C74 -48(16) 2_655 2_655
C72 Cl5 C71 C74 -23(49) 2_655 2_655
C73 Cl5 C71 Cl6 130(19) 2_655 2_655
C74 Cl5 C71 Cl6 178(3) 2_655 2_655
C72 Cl5 C71 Cl6 155(52) 2_655 2_655
C72 C71 C72 C71 0.0(13) 2_655 2_655
C73 C71 C72 C71 172(7) 2_655 2_655
C76 C71 C72 C71 -5(3) . 2_655
Cl5 C71 C72 C71 177(5) . 2_655
C74 C71 C72 C71 174(5) 2_655 2_655
Cl6 C71 C72 C71 -6(3) 2_655 2_655
C73 C71 C72 C72 172(8) 2_655 2_655
C76 C71 C72 C72 -5(4) . 2_655
Cl5 C71 C72 C72 177(5) . 2_655
C71 C71 C72 C72 0.0(13) 2_655 2_655
C74 C71 C72 C72 174(6) 2_655 2_655
Cl6 C71 C72 C72 -6(4) 2_655 2_655
C72 C71 C72 C76 -172(6) 2_655 2_655
C73 C71 C72 C76 0(4) 2_655 2_655
C76 C71 C72 C76 -177(3) . 2_655
Cl5 C71 C72 C76 5(3) . 2_655
C71 C71 C72 C76 -172(6) 2_655 2_655
C74 C71 C72 C76 2(2) 2_655 2_655
Cl6 C71 C72 C76 -178(3) 2_655 2_655
C72 C71 C72 C73 5(4) 2_655 .
C73 C71 C72 C73 177(4) 2_655 .
C76 C71 C72 C73 0.0 . .
Cl5 C71 C72 C73 -177.7(16) . .
C71 C71 C72 C73 5(3) 2_655 .
C74 C71 C72 C73 179(2) 2_655 .
Cl6 C71 C72 C73 -0.5(7) 2_655 .
C72 C71 C72 Cl6 -173(4) 2_655 .
C73 C71 C72 Cl6 -1(4) 2_655 .
C76 C71 C72 Cl6 -177.9(10) . .
Cl5 C71 C72 Cl6 4.4(14) . .
C71 C71 C72 Cl6 -173(4) 2_655 .
C74 C71 C72 Cl6 1.0(14) 2_655 .
Cl6 C71 C72 Cl6 -178.5(9) 2_655 .
C72 C71 C72 C73 -172(8) 2_655 2_655
C76 C71 C72 C73 -177(4) . 2_655
Cl5 C71 C72 C73 5(3) . 2_655
C71 C71 C72 C73 -172(7) 2_655 2_655
C74 C71 C72 C73 2(2) 2_655 2_655
Cl6 C71 C72 C73 -178(4) 2_655 2_655
C72 C71 C72 C75 -174(5) 2_655 2_655
C73 C71 C72 C75 -2(3) 2_655 2_655
C76 C71 C72 C75 -178.9(17) . 2_655
Cl5 C71 C72 C75 3.4(12) . 2_655
C71 C71 C72 C75 -174(5) 2_655 2_655
C74 C71 C72 C75 0.0(7) 2_655 2_655
Cl6 C71 C72 C75 -179.5(17) 2_655 2_655
C72 C71 C72 Cl5 2(4) 2_655 2_655
C73 C71 C72 Cl5 174(4) 2_655 2_655
C76 C71 C72 Cl5 -2.9(8) . 2_655
Cl5 C71 C72 Cl5 179.4(11) . 2_655
C71 C71 C72 Cl5 2(4) 2_655 2_655
C74 C71 C72 Cl5 176.0(16) 2_655 2_655
Cl6 C71 C72 Cl5 -3.5(11) 2_655 2_655
C76 Cl6 C72 C71 5(2) 2_655 2_655
C75 Cl6 C72 C71 -176(6) 2_655 2_655
C74 Cl6 C72 C71 -175(5) 2_655 2_655
C76 Cl6 C72 C72 175(5) 2_655 2_655
C75 Cl6 C72 C72 -6.7(12) 2_655 2_655
C71 Cl6 C72 C72 170(6) 2_655 2_655
C74 Cl6 C72 C72 -5.1(15) 2_655 2_655
C75 Cl6 C72 C76 178(5) 2_655 2_655
C71 Cl6 C72 C76 -5(2) 2_655 2_655
C74 Cl6 C72 C76 -180(4) 2_655 2_655
C76 Cl6 C72 C71 179(3) 2_655 .
C75 Cl6 C72 C71 -3(2) 2_655 .
C71 Cl6 C72 C71 174(4) 2_655 .
C74 Cl6 C72 C71 -1.0(15) 2_655 .
C76 Cl6 C72 C73 1(2) 2_655 .
C75 Cl6 C72 C73 179(3) 2_655 .
C71 Cl6 C72 C73 -4(3) 2_655 .
C74 Cl6 C72 C73 -179(2) 2_655 .
C76 Cl6 C72 C73 179(4) 2_655 2_655
C75 Cl6 C72 C73 -2.9(12) 2_655 2_655
C71 Cl6 C72 C73 173(5) 2_655 2_655
C74 Cl6 C72 C73 -1.3(2) 2_655 2_655
C76 Cl6 C72 C75 -178(5) 2_655 2_655
C71 Cl6 C72 C75 176(6) 2_655 2_655
C74 Cl6 C72 C75 1.6(12) 2_655 2_655
C76 Cl6 C72 Cl5 4(2) 2_655 2_655
C75 Cl6 C72 Cl5 -178(3) 2_655 2_655
C71 Cl6 C72 Cl5 -2(3) 2_655 2_655
C74 Cl6 C72 Cl5 -176.2(16) 2_655 2_655
C71 C72 C73 Cl5 17(24) 2_655 2_655
C72 C72 C73 Cl5 -120(9) 2_655 2_655
C76 C72 C73 Cl5 56(9) 2_655 2_655
C71 C72 C73 Cl5 -122(9) . 2_655
Cl6 C72 C73 Cl5 56(10) . 2_655
C73 C72 C73 Cl5 -120(9) 2_655 2_655
C75 C72 C73 Cl5 56(10) 2_655 2_655
C72 C72 C73 C71 -137(24) 2_655 2_655
C76 C72 C73 C71 39(22) 2_655 2_655
C71 C72 C73 C71 -139(23) . 2_655
Cl6 C72 C73 C71 39(22) . 2_655
C73 C72 C73 C71 -137(25) 2_655 2_655
C75 C72 C73 C71 39(21) 2_655 2_655
Cl5 C72 C73 C71 -17(24) 2_655 2_655
C71 C72 C73 C74 139(23) 2_655 .
C72 C72 C73 C74 1.8(14) 2_655 .
C76 C72 C73 C74 178.3(18) 2_655 .
C71 C72 C73 C74 0.0 . .
Cl6 C72 C73 C74 177.9(10) . .
C73 C72 C73 C74 2(3) 2_655 .
C75 C72 C73 C74 178(3) 2_655 .
Cl5 C72 C73 C74 122(9) 2_655 .
C71 C72 C73 C72 137(24) 2_655 2_655
C76 C72 C73 C72 176(3) 2_655 2_655
C71 C72 C73 C72 -1.8(14) . 2_655
Cl6 C72 C73 C72 176(2) . 2_655
C73 C72 C73 C72 0.0(15) 2_655 2_655
C75 C72 C73 C72 176(4) 2_655 2_655
Cl5 C72 C73 C72 120(9) 2_655 2_655
C71 C72 C73 C76 -39(22) 2_655 2_655
C72 C72 C73 C76 -176(3) 2_655 2_655
C71 C72 C73 C76 -178.3(18) . 2_655
Cl6 C72 C73 C76 -0.4(9) . 2_655
C73 C72 C73 C76 -176(4) 2_655 2_655
C75 C72 C73 C76 0.0(14) 2_655 2_655
Cl5 C72 C73 C76 -56(9) 2_655 2_655
C71 C73 C74 Cl5 -170(3) 2_655 2_655
C72 C73 C74 Cl5 -172(2) . 2_655
C72 C73 C74 Cl5 -171.3(19) 2_655 2_655
C76 C73 C74 Cl5 -170(4) 2_655 2_655
Cl5 C73 C74 C75 172(2) 2_655 .
C71 C73 C74 C75 2.8(19) 2_655 .
C72 C73 C74 C75 0.0 . .
C72 C73 C74 C75 1.1(8) 2_655 .
C76 C73 C74 C75 3(3) 2_655 .
Cl5 C73 C74 C71 170(3) 2_655 2_655
C72 C73 C74 C71 -2.8(19) . 2_655
C72 C73 C74 C71 -1.7(12) 2_655 2_655
C76 C73 C74 C71 0(2) 2_655 2_655
Cl5 C73 C74 Cl6 173(2) 2_655 2_655
C71 C73 C74 Cl6 3.4(18) 2_655 2_655
C72 C73 C74 Cl6 0.5(7) . 2_655
C72 C73 C74 Cl6 1.6(7) 2_655 2_655
C76 C73 C74 Cl6 3(3) 2_655 2_655
Cl5 C74 C75 Cl6 12(4) 2_655 2_655
C73 C74 C75 Cl6 2(3) . 2_655
C71 C74 C75 Cl6 3(3) 2_655 2_655
Cl5 C74 C75 C76 10(3) 2_655 .
C73 C74 C75 C76 0.0 . .
C71 C74 C75 C76 1.1(7) 2_655 .
Cl6 C74 C75 C76 -2(3) 2_655 .
Cl5 C74 C75 C72 9(3) 2_655 2_655
C73 C74 C75 C72 -1.1(8) . 2_655
C71 C74 C75 C72 0.0(3) 2_655 2_655
Cl6 C74 C75 C72 -3(2) 2_655 2_655
C74 C75 C76 Cl6 176(5) . 2_655
C72 C75 C76 Cl6 178(6) 2_655 2_655
Cl6 C75 C76 C72 -178(6) 2_655 2_655
C74 C75 C76 C72 -1.7(13) . 2_655
Cl6 C75 C76 C71 -176(5) 2_655 .
C74 C75 C76 C71 0.0 . .
C72 C75 C76 C71 1.7(13) 2_655 .
Cl6 C75 C76 C73 -178(6) 2_655 2_655
C74 C75 C76 C73 -2(3) . 2_655
C72 C75 C76 C73 0.0(14) 2_655 2_655
C72 C71 C76 Cl6 -7(3) 2_655 2_655
C73 C71 C76 Cl6 -179(6) 2_655 2_655
C72 C71 C76 Cl6 -2(3) . 2_655
Cl5 C71 C76 Cl6 175(4) . 2_655
C71 C71 C76 Cl6 -4(3) 2_655 2_655
C74 C71 C76 Cl6 -179(6) 2_655 2_655
C73 C71 C76 C72 -173(8) 2_655 2_655
C72 C71 C76 C72 5(4) . 2_655
Cl5 C71 C76 C72 -178(5) . 2_655
C71 C71 C76 C72 3(3) 2_655 2_655
C74 C71 C76 C72 -173(8) 2_655 2_655
Cl6 C71 C76 C72 7(3) 2_655 2_655
C72 C71 C76 C75 -5(4) 2_655 .
C73 C71 C76 C75 -177(4) 2_655 .
C72 C71 C76 C75 0.0 . .
Cl5 C71 C76 C75 177.7(15) . .
C71 C71 C76 C75 -1.3(9) 2_655 .
C74 C71 C76 C75 -177(5) 2_655 .
Cl6 C71 C76 C75 2(3) 2_655 .
C72 C71 C76 C73 173(8) 2_655 2_655
C72 C71 C76 C73 177(4) . 2_655
Cl5 C71 C76 C73 -5(3) . 2_655
C71 C71 C76 C73 176(5) 2_655 2_655
C74 C71 C76 C73 0.0(18) 2_655 2_655
Cl6 C71 C76 C73 179(6) 2_655 2_655
C82 C77 C78 C79 0.0 . .
Cl7 C77 C78 C79 171.7(12) . .
C82 C77 C78 Cl8 -175.4(14) . .
Cl7 C77 C78 Cl8 -3.7(11) . .
C77 C78 C79 C80 0.0 . .
Cl8 C78 C79 C80 175.3(14) . .
C78 C79 C80 C81 0.0 . .
C79 C80 C81 C82 0.0 . .
C80 C81 C82 C77 0.0 . .
C78 C77 C82 C81 0.0 . .
Cl7 C77 C82 C81 -171.4(13) . .
